data_7243722
loop_
_publ_author_name
'Hou, Lin-Lin'
'Li, Hong-Jing'
'Yu, Dong-Nan'
'Cheng, Xun'
'Yao, Zi-Xuan'
'Liu, Kuan-Guan'
'Yan, Xiao-Wei'

_publ_section_title
;
 Mass spectrometry guided surface modification of a tellurate ion
 templated 36-nucleus silver alkynyl nanocluster
;
_journal_issue 41
_journal_name_full CrystEngComm
_journal_page_first 7202
_journal_page_last 7205
_journal_paper_doi 10.1039/D1CE01061A
_journal_volume 23
_journal_year 2021
_chemical_formula_sum 'C152 H162 Ag36 F44 O30 Te'
_chemical_formula_weight 7315.73
_chemical_name_common (TeO6)Ag36(CCtBu)18(tfa)8(F5PhCO2)4
_space_group_crystal_system triclinic
_space_group_IT_number 2
_space_group_name_Hall '-P 1'
_space_group_name_H-M_alt 'P -1'
_atom_sites_solution_hydrogens geom
_atom_sites_solution_primary direct
_atom_sites_solution_secondary difmap
_audit_creation_method SHELXL-2018/3
_audit_update_record
;
2021-08-10 deposited with the CCDC.	2021-10-11 downloaded from the CCDC.
;
_cell_angle_alpha 65.240(2)
_cell_angle_beta 66.895(2)
_cell_angle_gamma 69.537(2)
_cell_formula_units_Z 1
_cell_length_a 17.5326(11)
_cell_length_b 18.5686(11)
_cell_length_c 19.6507(11)
_cell_measurement_reflns_used 9183
_cell_measurement_temperature 100(2)
_cell_measurement_theta_max 30.51
_cell_measurement_theta_min 2.65
_cell_volume 5210.2(5)
_computing_cell_refinement 'Bruker SAINT'
_computing_data_collection 'Bruker APEX3'
_computing_data_reduction 'Bruker SAINT'
_computing_molecular_graphics 'Bruker SHELXTL'
_computing_publication_material 'Bruker SHELXTL'
_computing_structure_refinement 'SHELXL-2018/3 (Sheldrick, 2018)'
_computing_structure_solution 'SHELXS-97 (Sheldrick 2008)'
_diffrn_ambient_temperature 100(2)
_diffrn_measured_fraction_theta_full 0.999
_diffrn_measured_fraction_theta_max 0.984
_diffrn_measurement_device_type 'Bruker APEX-III CMOS'
_diffrn_measurement_method '\f and \w scans'
_diffrn_radiation_type MoK\a
_diffrn_radiation_wavelength 0.71073
_diffrn_reflns_av_R_equivalents 0.0280
_diffrn_reflns_av_unetI/netI 0.0293
_diffrn_reflns_Laue_measured_fraction_full 0.999
_diffrn_reflns_Laue_measured_fraction_max 0.984
_diffrn_reflns_limit_h_max 25
_diffrn_reflns_limit_h_min -24
_diffrn_reflns_limit_k_max 26
_diffrn_reflns_limit_k_min -26
_diffrn_reflns_limit_l_max 27
_diffrn_reflns_limit_l_min -28
_diffrn_reflns_number 106968
_diffrn_reflns_point_group_measured_fraction_full 0.999
_diffrn_reflns_point_group_measured_fraction_max 0.984
_diffrn_reflns_theta_full 25.242
_diffrn_reflns_theta_max 30.525
_diffrn_reflns_theta_min 2.528
_diffrn_source 'fine-focus sealed tube'
_exptl_absorpt_coefficient_mu 3.524
_exptl_absorpt_correction_type multi-scan
_exptl_absorpt_process_details
;
CrysAlisPro 1.171.39.33c (Rigaku Oxford Diffraction, 2017)
Empirical absorption correction using spherical harmonics,
 implemented in SCALE3 ABSPACK scaling algorithm.
;
_exptl_crystal_colour yellow
_exptl_crystal_density_diffrn 2.332
_exptl_crystal_density_meas ?
_exptl_crystal_density_method 'not measured'
_exptl_crystal_description block
_exptl_crystal_F_000 3454
_exptl_crystal_size_max 0.240
_exptl_crystal_size_mid 0.160
_exptl_crystal_size_min 0.080
_exptl_transmission_factor_max 0.754
_exptl_transmission_factor_min 0.513
_platon_squeeze_details
;
;
_refine_diff_density_max 5.723
_refine_diff_density_min -2.152
_refine_diff_density_rms 0.193
_refine_ls_extinction_method none
_refine_ls_goodness_of_fit_ref 1.042
_refine_ls_hydrogen_treatment constr
_refine_ls_matrix_type full
_refine_ls_number_parameters 1223
_refine_ls_number_reflns 31325
_refine_ls_number_restraints 1175
_refine_ls_restrained_S_all 1.059
_refine_ls_R_factor_all 0.0578
_refine_ls_R_factor_gt 0.0483
_refine_ls_shift/su_max 0.001
_refine_ls_shift/su_mean 0.000
_refine_ls_structure_factor_coef Fsqd
_refine_ls_weighting_details 'w=1/[\s^2^(Fo^2^)+(0.0520P)^2^+43.2558P] where P=(Fo^2^+2Fc^2^)/3'
_refine_ls_weighting_scheme calc
_refine_ls_wR_factor_gt 0.1227
_refine_ls_wR_factor_ref 0.1281
_reflns_Friedel_coverage 0.000
_reflns_number_gt 26520
_reflns_number_total 31325
_reflns_threshold_expression 'I > 2\s(I)'
_cod_data_source_file d1ce01061a2.cif
_cod_data_source_block P
_cod_depositor_comments
;
The following automatic conversions were performed:

data item '_exptl_crystal_density_meas' value 'not measured' was
changed to '?' -- the value is perceived as not measured.

Automatic conversion script
Id: cif_fix_values 7556 2019-12-06 15:28:31Z antanas 

 Adding full bibliography for 7243722.cif.
;
_cod_database_code 7243722
_shelx_shelxl_version_number 2018/3
_shelx_space_group_comment
;
The symmetry employed for this shelxl refinement is uniquely defined
by the following loop, which should always be used as a source of
symmetry information in preference to the above space-group names.
They are only intended as comments.
;
_shelx_estimated_absorpt_t_min 0.485
_shelx_estimated_absorpt_t_max 0.766

loop_
_space_group_symop_operation_xyz
'x, y, z'
'-x, -y, -z'

loop_
_atom_site_label
_atom_site_type_symbol
_atom_site_fract_x
_atom_site_fract_y
_atom_site_fract_z
_atom_site_U_iso_or_equiv
_atom_site_adp_type
_atom_site_occupancy
_atom_site_site_symmetry_order
_atom_site_calc_flag
_atom_site_refinement_flags_posn
_atom_site_refinement_flags_adp
_atom_site_refinement_flags_occupancy
_atom_site_disorder_assembly
_atom_site_disorder_group
Ag1 Ag 0.66956(4) -0.27293(3) 0.71100(3) 0.04090(11) Uani 1 1 d . . . . .
Ag2 Ag 0.51893(3) -0.13884(2) 0.67385(2) 0.02391(8) Uani 1 1 d . . . . .
Ag3 Ag 0.56012(3) 0.17251(2) 0.46895(2) 0.02588(8) Uani 1 1 d . . . . .
Ag4 Ag 0.35500(2) 0.00439(2) 0.67675(2) 0.02362(8) Uani 1 1 d . . . . .
Ag5 Ag 0.53774(3) 0.03367(2) 0.64580(2) 0.02445(8) Uani 1 1 d . . . . .
Ag6 Ag 0.66701(3) 0.18812(2) 0.30994(2) 0.02847(8) Uani 1 1 d . . . . .
Ag7 Ag 0.28998(2) 0.02280(2) 0.54718(3) 0.02529(8) Uani 1 1 d . . . . .
Ag8 Ag 0.19684(3) 0.16500(3) 0.60037(3) 0.03137(9) Uani 1 1 d . . . . .
Ag9 Ag 0.56236(3) -0.16879(3) 0.81334(3) 0.03355(10) Uani 1 1 d . . . . .
Ag10 Ag 0.36467(3) 0.17343(2) 0.50192(3) 0.03202(9) Uani 1 1 d . . . . .
Ag11 Ag 0.33999(3) -0.13951(3) 0.81598(3) 0.03315(9) Uani 1 1 d . . . . .
Ag12 Ag 0.31892(4) 0.17032(3) 0.66802(3) 0.03860(11) Uani 1 1 d . . . . .
Ag13 Ag 0.53442(3) -0.29764(3) 0.65738(3) 0.03595(10) Uani 1 1 d . . . . .
Ag14 Ag 0.25666(3) 0.31993(3) 0.43323(3) 0.04146(11) Uani 1 1 d . . . . .
Ag15 Ag 0.17241(3) -0.00124(3) 0.70939(3) 0.03489(10) Uani 1 1 d . . . . .
Ag16 Ag 0.68779(3) -0.09426(3) 0.66737(3) 0.03686(10) Uani 1 1 d . . . . .
Ag17 Ag 0.42984(3) -0.01645(3) 0.79866(3) 0.03299(9) Uani 1 1 d . . . . .
Ag18 Ag 0.18931(3) 0.16323(3) 0.45677(3) 0.03641(10) Uani 1 1 d . . . . .
Te1 Te 0.500000 0.000000 0.500000 0.01487(7) Uani 1 2 d S . P . .
O1 O 0.4176(2) 0.07824(19) 0.4455(2) 0.0189(6) Uani 1 1 d . . . . .
O2 O 0.4837(2) 0.0765(2) 0.5495(2) 0.0184(6) Uani 1 1 d . . . . .
O3 O 0.5902(2) 0.0474(2) 0.41442(19) 0.0187(6) Uani 1 1 d . . . . .
O11 O 0.3255(2) -0.0630(2) 0.4714(2) 0.0264(8) Uani 1 1 d . . . . .
C11 C 0.7307(4) 0.0673(4) 0.5517(4) 0.0334(11) Uani 1 1 d . U . . .
O12 O 0.7654(3) 0.0122(3) 0.6003(3) 0.0428(11) Uani 1 1 d . . . . .
C12 C 0.7555(4) 0.1485(4) 0.5161(4) 0.0376(11) Uani 1 1 d . U . . .
C13 C 0.7859(4) 0.1824(4) 0.4360(5) 0.0425(12) Uani 1 1 d . U . . .
C14 C 0.8054(5) 0.2583(5) 0.4019(5) 0.0519(15) Uani 1 1 d . U . . .
C15 C 0.7955(5) 0.3011(5) 0.4467(6) 0.0537(16) Uani 1 1 d . U . . .
C16 C 0.7671(5) 0.2696(5) 0.5265(6) 0.0521(15) Uani 1 1 d . U . . .
C17 C 0.7470(4) 0.1923(5) 0.5608(5) 0.0452(13) Uani 1 1 d . U . . .
O21 O 0.3156(3) -0.1510(3) 0.9426(3) 0.0449(11) Uani 1 1 d . . . . .
C21 C 0.3708(5) -0.1454(5) 0.9638(4) 0.0446(14) Uani 1 1 d . U . . .
O22 O 0.4301(3) -0.1083(3) 0.9223(3) 0.0448(11) Uani 1 1 d . . . . .
C22 C 0.3682(6) -0.1904(5) 1.0506(4) 0.0509(14) Uani 1 1 d . U . . .
C23 C 0.2986(6) -0.1803(6) 1.1077(5) 0.0562(16) Uani 1 1 d . U . . .
C24 C 0.2967(6) -0.2239(6) 1.1856(5) 0.0612(17) Uani 1 1 d . U . . .
C25 C 0.3664(7) -0.2802(6) 1.2032(5) 0.0608(17) Uani 1 1 d . U . . .
C26 C 0.4391(7) -0.2905(6) 1.1452(5) 0.065(2) Uani 1 1 d . U . . .
C27 C 0.4362(6) -0.2436(6) 1.0685(5) 0.0623(19) Uani 1 1 d . U . . .
O31 O 0.6465(4) -0.2605(3) 0.8882(4) 0.0581(15) Uani 1 1 d . . . . .
C31 C 0.6677(5) -0.3320(4) 0.8899(5) 0.0450(16) Uani 1 1 d . U . . .
O32 O 0.6712(3) -0.3588(3) 0.8418(3) 0.0464(12) Uani 1 1 d . . . . .
C32 C 0.6923(6) -0.3959(5) 0.9637(5) 0.058(2) Uani 1 1 d . U . . .
O41 O 0.0612(3) 0.0845(3) 0.7716(3) 0.0498(13) Uani 1 1 d . . . . .
C41 C 0.0562(5) 0.1583(5) 0.7547(5) 0.0496(18) Uani 1 1 d . U . . .
O42 O 0.1044(4) 0.2016(4) 0.7051(3) 0.0553(14) Uani 1 1 d . . . . .
C42 C -0.0275(6) 0.2002(6) 0.8055(5) 0.065(2) Uani 1 1 d . U . . .
O51 O 0.0816(3) 0.2543(3) 0.5224(3) 0.0485(12) Uani 1 1 d . . . . .
C51 C 0.0678(5) 0.3282(5) 0.5032(6) 0.0532(17) Uani 1 1 d . U . . .
O52 O 0.1158(4) 0.3750(3) 0.4636(4) 0.0567(15) Uani 1 1 d . . . . .
C52 C -0.0265(7) 0.3657(6) 0.5413(7) 0.089(3) Uani 1 1 d D U . . .
O61 O 0.5341(4) 0.1892(4) 0.5979(4) 0.0644(17) Uani 1 1 d . . . . .
C61 C 0.4844(5) 0.2202(4) 0.6461(4) 0.0410(14) Uani 1 1 d . U . . .
O62 O 0.4130(5) 0.2089(6) 0.6906(4) 0.086(2) Uani 1 1 d . . . . .
C62 C 0.5121(6) 0.2762(5) 0.6666(5) 0.0556(19) Uani 1 1 d . U . . .
C101 C 0.4814(4) -0.2219(3) 0.7853(3) 0.0295(10) Uani 1 1 d . U . . .
C102 C 0.4544(4) -0.2817(3) 0.8340(3) 0.0315(11) Uani 1 1 d . U . . .
C103 C 0.4248(4) -0.3571(4) 0.8906(4) 0.0368(13) Uani 1 1 d . U . . .
C104 C 0.3459(5) -0.3584(5) 0.8767(5) 0.0559(19) Uani 1 1 d . U . . .
H10A H 0.298163 -0.316355 0.893474 0.084 Uiso 1 1 calc R U . . .
H10B H 0.331870 -0.411830 0.906773 0.084 Uiso 1 1 calc R U . . .
H10C H 0.356799 -0.347736 0.820814 0.084 Uiso 1 1 calc R U . . .
C105 C 0.4966(5) -0.4305(4) 0.8760(5) 0.0489(17) Uani 1 1 d . U . . .
H10D H 0.508577 -0.429492 0.822566 0.073 Uiso 1 1 calc R U . . .
H10E H 0.478962 -0.480928 0.913440 0.073 Uiso 1 1 calc R U . . .
H10F H 0.547890 -0.427790 0.882750 0.073 Uiso 1 1 calc R U . . .
C106 C 0.4062(6) -0.3594(5) 0.9742(4) 0.059(2) Uani 1 1 d . U . . .
H10G H 0.458496 -0.360366 0.982032 0.089 Uiso 1 1 calc R U . . .
H10H H 0.385195 -0.408225 1.011419 0.089 Uiso 1 1 calc R U . . .
H10I H 0.363061 -0.310923 0.982738 0.089 Uiso 1 1 calc R U . . .
C111 C 0.1578(3) 0.0697(3) 0.5823(3) 0.0274(10) Uani 1 1 d . U . . .
C112 C 0.0854(4) 0.0678(3) 0.5930(3) 0.0289(10) Uani 1 1 d . U . . .
C113 C -0.0028(4) 0.0660(4) 0.6039(4) 0.0382(12) Uani 1 1 d . U . . .
C114 C -0.0103(5) -0.0232(5) 0.6391(6) 0.0554(18) Uani 1 1 d . U . . .
H11A H 0.036137 -0.054687 0.607759 0.083 Uiso 1 1 calc R U . . .
H11B H -0.064960 -0.026249 0.639089 0.083 Uiso 1 1 calc R U . . .
H11C H -0.006887 -0.045483 0.692983 0.083 Uiso 1 1 calc R U . . .
C115 C -0.0658(4) 0.1142(6) 0.6577(5) 0.0513(17) Uani 1 1 d . U . . .
H11D H -0.054615 0.089975 0.708739 0.077 Uiso 1 1 calc R U . . .
H11E H -0.123862 0.113105 0.664589 0.077 Uiso 1 1 calc R U . . .
H11F H -0.059364 0.170677 0.634400 0.077 Uiso 1 1 calc R U . . .
C116 C -0.0153(5) 0.1040(6) 0.5216(5) 0.0529(18) Uani 1 1 d . U . . .
H11G H -0.008371 0.160215 0.498885 0.079 Uiso 1 1 calc R U . . .
H11H H -0.072449 0.103274 0.525406 0.079 Uiso 1 1 calc R U . . .
H11I H 0.027141 0.072503 0.488125 0.079 Uiso 1 1 calc R U . . .
C121 C 0.7645(4) 0.1328(3) 0.2315(3) 0.0298(11) Uani 1 1 d . . . . .
C122 C 0.1748(4) -0.1242(4) 0.8248(4) 0.0394(13) Uani 1 1 d . U . . .
C123 C 0.1023(5) -0.1281(5) 0.8986(4) 0.0547(19) Uani 1 1 d . U . . .
C124 C 0.1165(7) -0.2132(6) 0.9569(5) 0.067(2) Uani 1 1 d . U . . .
H12A H 0.120213 -0.252782 0.934190 0.100 Uiso 1 1 calc R U . . .
H12B H 0.068861 -0.216892 1.004926 0.100 Uiso 1 1 calc R U . . .
H12C H 0.169528 -0.224993 0.969154 0.100 Uiso 1 1 calc R U . . .
C125 C 0.0190(6) -0.1068(7) 0.8775(6) 0.070(3) Uani 1 1 d . U . . .
H12D H 0.008928 -0.050026 0.843527 0.105 Uiso 1 1 calc R U . . .
H12E H -0.028690 -0.114271 0.925545 0.105 Uiso 1 1 calc R U . . .
H12F H 0.023883 -0.142538 0.850157 0.105 Uiso 1 1 calc R U . . .
C126 C 0.0996(6) -0.0652(5) 0.9332(5) 0.059(2) Uani 1 1 d . U . . .
H12G H 0.154170 -0.076689 0.942721 0.088 Uiso 1 1 calc R U . . .
H12H H 0.053922 -0.069090 0.982540 0.088 Uiso 1 1 calc R U . . .
H12I H 0.089042 -0.010184 0.895935 0.088 Uiso 1 1 calc R U . . .
C131 C 0.3038(4) 0.0495(4) 0.7690(4) 0.0344(12) Uani 1 1 d . U . . .
C132 C 0.2764(5) 0.0782(4) 0.8221(4) 0.0419(14) Uani 1 1 d . U . . .
C133 C 0.2393(5) 0.1141(5) 0.8862(5) 0.0508(16) Uani 1 1 d . U . . .
C134 C 0.2375(7) 0.0454(6) 0.9660(5) 0.064(2) Uani 1 1 d . U . . .
H13A H 0.203334 0.008925 0.974136 0.096 Uiso 1 1 calc R U . . .
H13B H 0.212281 0.069292 1.008159 0.096 Uiso 1 1 calc R U . . .
H13C H 0.295589 0.014587 0.966312 0.096 Uiso 1 1 calc R U . . .
C135 C 0.1471(6) 0.1581(6) 0.8888(6) 0.066(2) Uani 1 1 d . U . . .
H13D H 0.145221 0.200402 0.838192 0.099 Uiso 1 1 calc R U . . .
H13E H 0.122394 0.183022 0.930102 0.099 Uiso 1 1 calc R U . . .
H13F H 0.114537 0.119041 0.899694 0.099 Uiso 1 1 calc R U . . .
C136 C 0.2904(7) 0.1703(7) 0.8759(6) 0.067(2) Uani 1 1 d . U . . .
H13G H 0.346236 0.138581 0.883195 0.101 Uiso 1 1 calc R U . . .
H13H H 0.260419 0.198510 0.914716 0.101 Uiso 1 1 calc R U . . .
H13I H 0.297956 0.210251 0.823142 0.101 Uiso 1 1 calc R U . . .
C141 C 0.2805(5) 0.2602(4) 0.5565(4) 0.0406(13) Uani 1 1 d . U . . .
C142 C 0.2509(5) 0.3159(4) 0.5835(5) 0.0489(15) Uani 1 1 d . U . . .
C143 C 0.2080(6) 0.3857(5) 0.6137(5) 0.0655(19) Uani 1 1 d D U . . .
C144 C 0.2247(10) 0.3648(9) 0.6886(8) 0.122(4) Uani 1 1 d D U . . .
H14A H 0.201181 0.317714 0.726974 0.183 Uiso 1 1 calc R U . . .
H14B H 0.197795 0.411236 0.707989 0.183 Uiso 1 1 calc R U . . .
H14C H 0.286169 0.351749 0.680359 0.183 Uiso 1 1 calc R U . . .
C145 C 0.1126(8) 0.4034(8) 0.6289(8) 0.115(4) Uani 1 1 d D U . . .
H14D H 0.100323 0.410928 0.581498 0.172 Uiso 1 1 calc R U . . .
H14E H 0.085701 0.453046 0.643260 0.172 Uiso 1 1 calc R U . . .
H14F H 0.089997 0.357735 0.671782 0.172 Uiso 1 1 calc R U . . .
C146 C 0.2396(9) 0.4562(8) 0.5517(9) 0.127(4) Uani 1 1 d D U . . .
H14G H 0.301237 0.445695 0.541078 0.190 Uiso 1 1 calc R U . . .
H14H H 0.212006 0.504266 0.568551 0.190 Uiso 1 1 calc R U . . .
H14I H 0.226579 0.465728 0.504059 0.190 Uiso 1 1 calc R U . . .
C151 C 0.2249(4) 0.2114(4) 0.3298(4) 0.0397(13) Uani 1 1 d . U . . .
C152 C 0.1611(5) 0.2450(4) 0.3095(5) 0.0464(15) Uani 1 1 d . U . . .
C153 C 0.0867(5) 0.2876(5) 0.2802(5) 0.0561(18) Uani 1 1 d . U . . .
C154 C 0.0223(6) 0.3419(6) 0.3290(6) 0.072(3) Uani 1 1 d . U . . .
H15A H -0.001121 0.307548 0.382423 0.107 Uiso 1 1 calc R U . . .
H15B H -0.023822 0.374798 0.305171 0.107 Uiso 1 1 calc R U . . .
H15C H 0.051028 0.377707 0.330585 0.107 Uiso 1 1 calc R U . . .
C155 C 0.0454(6) 0.2253(6) 0.2859(7) 0.072(3) Uani 1 1 d . U . . .
H15D H 0.087878 0.187484 0.259138 0.108 Uiso 1 1 calc R U . . .
H15E H -0.000629 0.252970 0.261078 0.108 Uiso 1 1 calc R U . . .
H15F H 0.022106 0.195112 0.341057 0.108 Uiso 1 1 calc R U . . .
C156 C 0.1168(6) 0.3405(6) 0.1944(6) 0.071(3) Uani 1 1 d . U . . .
H15G H 0.147821 0.377352 0.190985 0.107 Uiso 1 1 calc R U . . .
H15H H 0.067397 0.372477 0.174852 0.107 Uiso 1 1 calc R U . . .
H15I H 0.154295 0.305559 0.162778 0.107 Uiso 1 1 calc R U . . .
C161 C 0.5751(4) -0.0255(4) 0.7491(4) 0.0330(11) Uani 1 1 d . U . . .
C162 C 0.6092(5) -0.0371(4) 0.7973(4) 0.0435(14) Uani 1 1 d . U . . .
C163 C 0.6516(6) -0.0416(5) 0.8509(5) 0.0588(17) Uani 1 1 d D U . . .
C164 C 0.6092(8) -0.0876(7) 0.9352(5) 0.083(3) Uani 1 1 d D U . . .
H16A H 0.547602 -0.065635 0.947568 0.125 Uiso 1 1 calc R U . . .
H16B H 0.631498 -0.081434 0.970516 0.125 Uiso 1 1 calc R U . . .
H16C H 0.621150 -0.145395 0.941648 0.125 Uiso 1 1 calc R U . . .
C165 C 0.7428(8) -0.0925(8) 0.8308(7) 0.101(3) Uani 1 1 d D U . . .
H16D H 0.740971 -0.147842 0.839271 0.152 Uiso 1 1 calc R U . . .
H16E H 0.773021 -0.094530 0.864520 0.152 Uiso 1 1 calc R U . . .
H16F H 0.772603 -0.067576 0.775892 0.152 Uiso 1 1 calc R U . . .
C166 C 0.6541(9) 0.0411(7) 0.8392(7) 0.099(3) Uani 1 1 d D U . . .
H16G H 0.674150 0.069960 0.783042 0.149 Uiso 1 1 calc R U . . .
H16H H 0.692807 0.038276 0.865491 0.149 Uiso 1 1 calc R U . . .
H16I H 0.596866 0.070138 0.861159 0.149 Uiso 1 1 calc R U . . .
C171 C 0.5885(4) 0.2754(3) 0.3671(3) 0.0306(11) Uani 1 1 d . U . . .
C172 C 0.4316(5) -0.3453(4) 0.6342(5) 0.0449(15) Uani 1 1 d . U . . .
C173 C 0.4515(6) -0.4292(5) 0.6322(5) 0.065(2) Uani 1 1 d D U . . .
C174 C 0.4650(8) -0.4887(6) 0.7075(7) 0.090(3) Uani 1 1 d D U . . .
H17A H 0.410385 -0.489064 0.748464 0.136 Uiso 1 1 calc R U . . .
H17B H 0.503578 -0.473300 0.721497 0.136 Uiso 1 1 calc R U . . .
H17C H 0.490057 -0.542973 0.702416 0.136 Uiso 1 1 calc R U . . .
C175 C 0.5387(8) -0.4409(7) 0.5679(7) 0.099(3) Uani 1 1 d D U . . .
H17D H 0.558568 -0.498201 0.571066 0.149 Uiso 1 1 calc R U . . .
H17E H 0.580629 -0.424467 0.576510 0.149 Uiso 1 1 calc R U . . .
H17F H 0.531230 -0.407282 0.516036 0.149 Uiso 1 1 calc R U . . .
C176 C 0.3866(8) -0.4375(6) 0.6072(7) 0.088(3) Uani 1 1 d D U . . .
H17G H 0.330339 -0.425628 0.643588 0.133 Uiso 1 1 calc R U . . .
H17H H 0.399156 -0.493152 0.607008 0.133 Uiso 1 1 calc R U . . .
H17I H 0.387417 -0.399178 0.554386 0.133 Uiso 1 1 calc R U . . .
C181 C 0.6499(4) -0.3706(4) 0.6814(4) 0.0375(13) Uani 1 1 d . U . . .
C182 C 0.3019(4) 0.4354(4) 0.2979(4) 0.0401(13) Uani 1 1 d . U . . .
C183 C 0.2501(5) 0.5177(5) 0.2675(4) 0.0524(18) Uani 1 1 d D U . . .
C184 C 0.2380(7) 0.5669(6) 0.3183(6) 0.080(3) Uani 1 1 d D U . . .
H18A H 0.198748 0.546573 0.370054 0.120 Uiso 1 1 calc R U . . .
H18B H 0.214505 0.624377 0.293434 0.120 Uiso 1 1 calc R U . . .
H18C H 0.293012 0.561396 0.324120 0.120 Uiso 1 1 calc R U . . .
C185 C 0.2970(6) 0.5568(5) 0.1830(5) 0.067(3) Uani 1 1 d D U . . .
H18D H 0.352170 0.561529 0.180203 0.101 Uiso 1 1 calc R U . . .
H18E H 0.263297 0.611063 0.162022 0.101 Uiso 1 1 calc R U . . .
H18F H 0.305845 0.523161 0.152041 0.101 Uiso 1 1 calc R U . . .
C186 C 0.1635(6) 0.5098(6) 0.2740(6) 0.080(3) Uani 1 1 d D U . . .
H18G H 0.171565 0.472159 0.247399 0.120 Uiso 1 1 calc R U . . .
H18H H 0.131102 0.563223 0.249507 0.120 Uiso 1 1 calc R U . . .
H18I H 0.132353 0.488813 0.329347 0.120 Uiso 1 1 calc R U . . .
F1 F 0.5734(4) 0.3095(4) 0.6096(4) 0.0853(19) Uani 1 1 d . . . . .
F2 F 0.4542(5) 0.3344(5) 0.6854(6) 0.128(3) Uani 1 1 d . . . . .
F3 F 0.5424(6) 0.2312(5) 0.7302(4) 0.109(3) Uani 1 1 d . . . . .
F4 F 0.7280(5) -0.3677(4) 0.9916(4) 0.095(2) Uani 1 1 d . U . . .
F5 F 0.6256(4) -0.4180(4) 1.0200(3) 0.0826(19) Uani 1 1 d . . . . .
F6 F 0.7452(5) -0.4629(4) 0.9515(4) 0.109(3) Uani 1 1 d . . . . .
F7 F -0.0558(5) 0.1546(5) 0.8735(4) 0.112(3) Uani 1 1 d . . . . .
F8 F -0.0141(5) 0.2657(5) 0.8105(5) 0.103(2) Uani 1 1 d . . . . .
F9 F -0.0884(4) 0.2291(5) 0.7724(4) 0.101(2) Uani 1 1 d . U . . .
F10 F -0.0425(5) 0.4354(5) 0.5424(7) 0.098(3) Uani 0.731(15) 1 d D U P A 1
F20 F -0.0474(16) 0.4277(16) 0.4784(15) 0.106(5) Uani 0.269(15) 1 d D U P A 2
F11 F -0.0776(4) 0.3504(5) 0.5191(6) 0.120(3) Uani 1 1 d D U . . .
F12 F -0.0532(7) 0.3256(7) 0.6191(6) 0.176(4) Uani 1 1 d D U . . .
F21 F 0.5126(4) -0.2577(5) 1.0127(4) 0.101(2) Uani 1 1 d . . . . .
F22 F 0.5094(5) -0.3462(5) 1.1622(4) 0.111(3) Uani 1 1 d . . . . .
F23 F 0.3652(5) -0.3256(5) 1.2790(4) 0.097(2) Uani 1 1 d . . . . .
F24 F 0.2253(5) -0.2127(5) 1.2462(4) 0.101(2) Uani 1 1 d . . . . .
F25 F 0.2290(4) -0.1263(4) 1.0947(4) 0.0855(19) Uani 1 1 d . . . . .
F31 F 0.7984(3) 0.1419(3) 0.3892(3) 0.0478(10) Uani 1 1 d . . . . .
F32 F 0.8338(4) 0.2901(4) 0.3242(4) 0.0768(17) Uani 1 1 d . . . . .
F33 F 0.8137(4) 0.3746(4) 0.4138(5) 0.091(2) Uani 1 1 d . . . . .
F34 F 0.7554(4) 0.3113(4) 0.5725(5) 0.090(2) Uani 1 1 d . . . . .
F35 F 0.7166(3) 0.1628(4) 0.6393(3) 0.0633(13) Uani 1 1 d . . . . .

loop_
_atom_site_aniso_label
_atom_site_aniso_U_11
_atom_site_aniso_U_22
_atom_site_aniso_U_33
_atom_site_aniso_U_23
_atom_site_aniso_U_13
_atom_site_aniso_U_12
Ag1 0.0568(3) 0.0267(2) 0.0461(3) -0.01059(19) -0.0273(2) -0.0044(2)
Ag2 0.03210(19) 0.01740(16) 0.02121(17) -0.00266(13) -0.01227(14) -0.00362(13)
Ag3 0.0331(2) 0.01811(16) 0.02498(18) -0.00563(13) -0.00637(15) -0.00804(14)
Ag4 0.02518(18) 0.02229(17) 0.02277(17) -0.00938(13) -0.00810(14) -0.00074(13)
Ag5 0.03171(19) 0.02195(17) 0.02538(18) -0.00466(14) -0.01647(15) -0.00682(14)
Ag6 0.0334(2) 0.02303(18) 0.02611(19) -0.00726(14) -0.00718(15) -0.00556(15)
Ag7 0.01737(16) 0.02714(18) 0.0364(2) -0.01744(16) -0.00966(14) 0.00015(13)
Ag8 0.02733(19) 0.0308(2) 0.0431(2) -0.02263(18) -0.00938(17) -0.00237(16)
Ag9 0.0447(3) 0.0274(2) 0.0324(2) -0.00941(16) -0.01929(19) -0.00337(17)
Ag10 0.02703(19) 0.01694(17) 0.0436(2) -0.01106(16) -0.00581(17) 0.00112(14)
Ag11 0.0396(2) 0.0324(2) 0.0273(2) -0.00770(16) -0.01310(17) -0.00645(18)
Ag12 0.0512(3) 0.0271(2) 0.0467(3) -0.01252(19) -0.0279(2) -0.00279(19)
Ag13 0.0365(2) 0.0255(2) 0.0413(2) -0.00426(17) -0.01170(19) -0.00937(17)
Ag14 0.0439(3) 0.0301(2) 0.0376(2) -0.00888(19) -0.0040(2) -0.00534(19)
Ag15 0.0276(2) 0.0357(2) 0.0312(2) -0.00712(17) -0.00650(16) -0.00265(17)
Ag16 0.0409(2) 0.0276(2) 0.0421(3) -0.01416(18) -0.0176(2) 0.00227(18)
Ag17 0.0346(2) 0.0337(2) 0.0294(2) -0.00899(17) -0.01386(17) -0.00233(17)
Ag18 0.0344(2) 0.0326(2) 0.0355(2) -0.01074(18) -0.01234(18) 0.00242(17)
Te1 0.01600(17) 0.01215(16) 0.01720(18) -0.00393(13) -0.00776(14) -0.00167(13)
O1 0.0194(15) 0.0137(14) 0.0231(16) -0.0039(12) -0.0121(13) 0.0011(11)
O2 0.0226(16) 0.0152(14) 0.0200(15) -0.0077(12) -0.0088(13) -0.0019(12)
O3 0.0188(15) 0.0163(15) 0.0192(15) -0.0040(12) -0.0039(12) -0.0060(12)
O11 0.0215(17) 0.0248(18) 0.042(2) -0.0157(16) -0.0138(15) -0.0036(14)
C11 0.026(2) 0.032(2) 0.053(3) -0.020(2) -0.017(2) -0.0057(19)
O12 0.038(2) 0.040(2) 0.056(3) -0.010(2) -0.027(2) -0.007(2)
C12 0.024(2) 0.037(2) 0.065(3) -0.025(2) -0.017(2) -0.0065(19)
C13 0.027(2) 0.039(3) 0.068(3) -0.021(2) -0.016(2) -0.008(2)
C14 0.034(3) 0.047(3) 0.071(3) -0.019(3) -0.011(3) -0.011(2)
C15 0.037(3) 0.044(3) 0.084(4) -0.025(3) -0.012(3) -0.014(2)
C16 0.039(3) 0.049(3) 0.082(4) -0.035(3) -0.016(3) -0.011(2)
C17 0.034(3) 0.047(3) 0.070(3) -0.031(3) -0.017(2) -0.010(2)
O21 0.050(3) 0.053(3) 0.029(2) -0.017(2) -0.010(2) -0.007(2)
C21 0.057(3) 0.048(3) 0.027(2) -0.015(2) -0.014(2) -0.005(3)
O22 0.054(3) 0.046(3) 0.029(2) -0.007(2) -0.014(2) -0.008(2)
C22 0.066(3) 0.059(3) 0.032(3) -0.018(2) -0.016(2) -0.012(3)
C23 0.060(3) 0.067(3) 0.039(3) -0.016(3) -0.014(3) -0.013(3)
C24 0.068(4) 0.067(3) 0.045(3) -0.019(3) -0.012(3) -0.015(3)
C25 0.072(4) 0.067(4) 0.043(3) -0.015(3) -0.017(3) -0.019(3)
C26 0.069(4) 0.072(4) 0.043(3) -0.011(3) -0.019(3) -0.009(3)
C27 0.068(3) 0.067(3) 0.035(3) -0.010(3) -0.014(3) -0.006(3)
O31 0.087(4) 0.041(3) 0.059(3) -0.010(2) -0.052(3) -0.001(3)
C31 0.052(4) 0.035(3) 0.051(4) 0.004(3) -0.033(3) -0.015(3)
O32 0.052(3) 0.034(2) 0.050(3) -0.003(2) -0.026(2) -0.009(2)
C32 0.063(5) 0.047(4) 0.056(4) 0.010(3) -0.035(4) -0.018(3)
O41 0.042(3) 0.053(3) 0.038(3) -0.018(2) -0.005(2) 0.006(2)
C41 0.044(4) 0.064(4) 0.043(3) -0.036(3) -0.021(3) 0.020(3)
O42 0.055(3) 0.054(3) 0.053(3) -0.035(3) -0.002(3) -0.001(3)
C42 0.060(4) 0.074(5) 0.049(4) -0.039(4) -0.017(4) 0.022(4)
O51 0.044(3) 0.034(2) 0.059(3) -0.022(2) -0.015(2) 0.009(2)
C51 0.042(3) 0.041(3) 0.085(5) -0.027(3) -0.031(3) 0.004(3)
O52 0.044(3) 0.037(3) 0.085(4) -0.019(3) -0.028(3) 0.007(2)
C52 0.050(4) 0.080(4) 0.130(5) -0.033(4) -0.029(4) -0.004(4)
O61 0.086(5) 0.059(4) 0.069(4) -0.044(3) -0.039(3) 0.008(3)
C61 0.056(4) 0.029(3) 0.052(4) -0.015(3) -0.030(3) -0.008(3)
O62 0.096(6) 0.125(7) 0.071(5) -0.028(4) -0.022(4) -0.071(5)
C62 0.070(5) 0.050(4) 0.059(4) -0.029(3) -0.012(4) -0.021(4)
C101 0.040(3) 0.024(2) 0.024(2) -0.0054(18) -0.012(2) -0.006(2)
C102 0.041(3) 0.026(2) 0.024(2) -0.0053(19) -0.011(2) -0.005(2)
C103 0.044(3) 0.027(2) 0.027(3) 0.001(2) -0.009(2) -0.007(2)
C104 0.054(4) 0.039(3) 0.055(4) 0.005(3) -0.014(3) -0.015(3)
C105 0.055(4) 0.032(3) 0.044(3) -0.003(3) -0.008(3) -0.010(3)
C106 0.082(5) 0.045(4) 0.029(3) 0.002(3) -0.011(3) -0.012(3)
C111 0.021(2) 0.030(2) 0.034(2) -0.014(2) -0.0088(19) -0.0036(18)
C112 0.026(2) 0.030(2) 0.035(3) -0.015(2) -0.011(2) -0.0025(19)
C113 0.024(2) 0.048(3) 0.047(3) -0.019(3) -0.010(2) -0.009(2)
C114 0.040(3) 0.062(4) 0.071(5) -0.025(4) -0.009(3) -0.023(3)
C115 0.024(3) 0.070(4) 0.061(4) -0.036(4) -0.004(3) -0.003(3)
C116 0.036(3) 0.074(5) 0.056(4) -0.025(4) -0.025(3) -0.002(3)
C121 0.032(3) 0.025(2) 0.031(3) -0.007(2) -0.009(2) -0.007(2)
C122 0.038(3) 0.042(3) 0.028(3) -0.004(2) -0.006(2) -0.009(2)
C123 0.052(4) 0.053(4) 0.035(3) -0.007(3) 0.001(3) -0.008(3)
C124 0.074(5) 0.058(5) 0.042(4) -0.010(3) 0.006(4) -0.020(4)
C125 0.046(4) 0.077(5) 0.057(5) -0.012(4) 0.009(4) -0.019(4)
C126 0.070(5) 0.054(4) 0.034(3) -0.017(3) -0.004(3) -0.003(4)
C131 0.039(3) 0.035(3) 0.032(3) -0.016(2) -0.015(2) 0.000(2)
C132 0.043(3) 0.043(3) 0.040(3) -0.021(2) -0.020(2) 0.008(2)
C133 0.057(4) 0.053(3) 0.046(3) -0.032(3) -0.021(3) 0.010(3)
C134 0.076(5) 0.072(5) 0.045(4) -0.031(4) -0.011(4) -0.009(4)
C135 0.060(4) 0.077(5) 0.059(4) -0.043(4) -0.019(3) 0.014(4)
C136 0.079(5) 0.076(5) 0.057(4) -0.035(4) -0.017(4) -0.015(4)
C141 0.050(3) 0.023(2) 0.056(3) -0.017(2) -0.030(3) 0.005(2)
C142 0.064(4) 0.028(3) 0.069(4) -0.023(3) -0.039(3) 0.006(3)
C143 0.086(4) 0.042(3) 0.082(4) -0.037(3) -0.038(3) 0.007(3)
C144 0.141(7) 0.104(7) 0.111(6) -0.051(6) -0.049(6) 0.018(6)
C145 0.116(6) 0.071(5) 0.118(6) -0.052(5) 0.001(6) 0.011(5)
C146 0.127(6) 0.072(5) 0.145(7) -0.043(5) -0.004(6) -0.011(5)
C151 0.041(3) 0.030(3) 0.043(3) -0.009(2) -0.015(2) -0.003(2)
C152 0.041(3) 0.032(3) 0.053(3) 0.000(3) -0.017(3) -0.007(2)
C153 0.043(3) 0.045(3) 0.067(4) 0.000(3) -0.021(3) -0.011(3)
C154 0.040(4) 0.057(4) 0.085(5) -0.007(4) -0.011(4) -0.002(3)
C155 0.054(4) 0.068(5) 0.081(5) 0.000(4) -0.025(4) -0.025(4)
C156 0.049(4) 0.067(5) 0.078(5) 0.010(4) -0.033(4) -0.015(4)
C161 0.050(3) 0.028(2) 0.034(3) -0.009(2) -0.026(2) -0.008(2)
C162 0.067(4) 0.040(3) 0.040(3) -0.008(2) -0.034(3) -0.015(3)
C163 0.086(4) 0.060(4) 0.053(4) -0.008(3) -0.046(3) -0.027(3)
C164 0.124(7) 0.094(6) 0.060(5) -0.012(4) -0.057(5) -0.035(5)
C165 0.109(7) 0.115(7) 0.093(6) -0.018(6) -0.059(5) -0.025(6)
C166 0.144(7) 0.090(6) 0.090(6) -0.015(5) -0.068(5) -0.035(6)
C171 0.034(3) 0.024(2) 0.032(3) -0.004(2) -0.010(2) -0.011(2)
C172 0.063(4) 0.027(3) 0.053(4) -0.016(3) -0.028(3) -0.003(3)
C173 0.096(5) 0.035(3) 0.083(5) -0.028(3) -0.052(4) 0.003(3)
C174 0.135(7) 0.038(4) 0.110(7) -0.015(4) -0.063(6) -0.012(5)
C175 0.124(8) 0.070(6) 0.106(7) -0.050(5) -0.035(6) 0.003(6)
C176 0.127(7) 0.044(4) 0.127(7) -0.032(5) -0.073(6) -0.009(5)
C181 0.040(3) 0.033(3) 0.038(3) -0.008(2) -0.011(3) -0.011(2)
C182 0.038(3) 0.039(3) 0.044(3) -0.013(3) -0.012(3) -0.009(2)
C183 0.048(4) 0.043(3) 0.051(4) -0.007(3) -0.015(3) -0.002(3)
C184 0.078(6) 0.063(5) 0.075(6) -0.032(4) -0.017(5) 0.018(4)
C185 0.065(5) 0.039(4) 0.061(5) -0.001(3) -0.005(4) -0.003(3)
C186 0.049(4) 0.072(5) 0.084(6) 0.013(5) -0.029(4) -0.008(4)
F1 0.085(4) 0.076(4) 0.105(5) -0.015(4) -0.026(4) -0.049(3)
F2 0.107(6) 0.102(6) 0.211(10) -0.124(7) -0.017(6) -0.007(4)
F3 0.173(8) 0.127(6) 0.075(4) -0.031(4) -0.058(5) -0.067(6)
F4 0.132(6) 0.096(5) 0.073(4) 0.029(3) -0.076(4) -0.060(4)
F5 0.089(4) 0.068(4) 0.064(3) 0.027(3) -0.034(3) -0.034(3)
F6 0.125(6) 0.071(4) 0.080(4) 0.010(3) -0.055(4) 0.024(4)
F7 0.091(5) 0.112(6) 0.065(4) -0.039(4) 0.015(3) 0.023(4)
F8 0.085(5) 0.108(5) 0.128(6) -0.096(5) -0.005(4) 0.006(4)
F9 0.061(3) 0.135(5) 0.096(4) -0.069(4) -0.029(3) 0.035(3)
F10 0.046(4) 0.080(5) 0.158(8) -0.078(5) 0.003(4) 0.008(3)
F20 0.052(6) 0.098(7) 0.160(8) -0.048(7) -0.039(6) 0.009(6)
F11 0.055(3) 0.133(5) 0.173(6) -0.056(5) -0.039(4) -0.008(4)
F12 0.126(6) 0.160(7) 0.146(6) -0.043(5) 0.009(5) 0.015(5)
F21 0.076(4) 0.111(5) 0.060(4) -0.010(4) -0.016(3) 0.013(4)
F22 0.096(5) 0.120(6) 0.078(5) -0.003(4) -0.048(4) 0.009(4)
F23 0.133(6) 0.113(6) 0.051(3) -0.010(3) -0.037(4) -0.045(5)
F24 0.081(5) 0.136(7) 0.060(4) -0.031(4) 0.005(3) -0.024(4)
F25 0.081(4) 0.101(5) 0.059(3) -0.027(3) -0.019(3) -0.003(4)
F31 0.042(2) 0.053(3) 0.051(2) -0.021(2) -0.0126(19) -0.0115(19)
F32 0.057(3) 0.064(3) 0.084(4) 0.001(3) -0.009(3) -0.028(3)
F33 0.071(4) 0.058(3) 0.148(6) -0.038(4) -0.009(4) -0.038(3)
F34 0.081(4) 0.088(4) 0.143(6) -0.082(4) -0.012(4) -0.035(3)
F35 0.056(3) 0.086(4) 0.074(3) -0.047(3) -0.017(2) -0.022(3)

loop_
_atom_type_symbol
_atom_type_description
_atom_type_scat_dispersion_real
_atom_type_scat_dispersion_imag
_atom_type_scat_source
C C 0.0033 0.0016 'International Tables Vol C Tables 4.2.6.8 and 6.1.1.4'
H H 0.0000 0.0000 'International Tables Vol C Tables 4.2.6.8 and 6.1.1.4'
O O 0.0106 0.0060 'International Tables Vol C Tables 4.2.6.8 and 6.1.1.4'
F F 0.0171 0.0103 'International Tables Vol C Tables 4.2.6.8 and 6.1.1.4'
Ag Ag -0.8971 1.1015 'International Tables Vol C Tables 4.2.6.8 and 6.1.1.4'
Te Te -0.5308 1.6751 'International Tables Vol C Tables 4.2.6.8 and 6.1.1.4'

loop_
_geom_angle_atom_site_label_1
_geom_angle_atom_site_label_2
_geom_angle_atom_site_label_3
_geom_angle
_geom_angle_site_symmetry_1
_geom_angle_site_symmetry_3
_geom_angle_publ_flag
C151 Ag1 C181 134.2(3) 2_656 . ?
C151 Ag1 O32 103.4(2) 2_656 . ?
C181 Ag1 O32 93.7(2) . . ?
C151 Ag1 Ag14 89.20(19) 2_656 2_656 ?
C181 Ag1 Ag14 48.34(17) . 2_656 ?
O32 Ag1 Ag14 127.63(13) . 2_656 ?
C151 Ag1 Ag9 90.13(18) 2_656 . ?
C181 Ag1 Ag9 135.55(17) . . ?
O32 Ag1 Ag9 74.22(13) . . ?
Ag14 Ag1 Ag9 157.56(2) 2_656 . ?
C151 Ag1 Ag2 105.47(17) 2_656 . ?
C181 Ag1 Ag2 99.66(17) . . ?
O32 Ag1 Ag2 122.93(13) . . ?
Ag14 Ag1 Ag2 100.97(2) 2_656 . ?
Ag9 Ag1 Ag2 57.734(15) . . ?
C151 Ag1 Ag16 43.35(17) 2_656 . ?
C181 Ag1 Ag16 151.43(17) . . ?
O32 Ag1 Ag16 114.80(13) . . ?
Ag14 Ag1 Ag16 109.00(2) 2_656 . ?
Ag9 Ag1 Ag16 57.511(16) . . ?
Ag2 Ag1 Ag16 64.221(15) . . ?
C151 Ag1 Ag13 143.80(18) 2_656 . ?
C181 Ag1 Ag13 41.68(17) . . ?
O32 Ag1 Ag13 112.57(13) . . ?
Ag14 Ag1 Ag13 65.835(18) 2_656 . ?
Ag9 Ag1 Ag13 103.23(2) . . ?
Ag2 Ag1 Ag13 58.083(15) . . ?
Ag16 Ag1 Ag13 118.67(2) . . ?
C101 Ag2 O1 165.97(18) . 2_656 ?
C101 Ag2 Ag9 51.98(16) . . ?
O1 Ag2 Ag9 127.26(9) 2_656 . ?
C101 Ag2 Ag13 71.27(16) . . ?
O1 Ag2 Ag13 98.42(9) 2_656 . ?
Ag9 Ag2 Ag13 109.997(17) . . ?
C101 Ag2 Ag1 69.79(17) . . ?
O1 Ag2 Ag1 97.31(9) 2_656 . ?
Ag9 Ag2 Ag1 61.037(16) . . ?
Ag13 Ag2 Ag1 63.539(16) . . ?
C101 Ag2 Ag5 123.04(16) . . ?
O1 Ag2 Ag5 66.42(9) 2_656 . ?
Ag9 Ag2 Ag5 78.960(15) . . ?
Ag13 Ag2 Ag5 164.501(19) . . ?
Ag1 Ag2 Ag5 113.470(18) . . ?
C101 Ag2 Ag4 100.75(17) . . ?
O1 Ag2 Ag4 92.97(9) 2_656 . ?
Ag9 Ag2 Ag4 104.341(17) . . ?
Ag13 Ag2 Ag4 125.251(18) . . ?
Ag1 Ag2 Ag4 165.322(19) . . ?
Ag5 Ag2 Ag4 61.493(13) . . ?
C101 Ag2 Ag11 47.10(17) . . ?
O1 Ag2 Ag11 146.18(9) 2_656 . ?
Ag9 Ag2 Ag11 73.724(16) . . ?
Ag13 Ag2 Ag11 97.206(17) . . ?
Ag1 Ag2 Ag11 116.502(18) . . ?
Ag5 Ag2 Ag11 97.492(16) . . ?
Ag4 Ag2 Ag11 53.771(13) . . ?
C101 Ag2 Ag16 105.86(17) . . ?
O1 Ag2 Ag16 70.47(9) 2_656 . ?
Ag9 Ag2 Ag16 56.938(15) . . ?
Ag13 Ag2 Ag16 119.820(18) . . ?
Ag1 Ag2 Ag16 60.013(15) . . ?
Ag5 Ag2 Ag16 53.673(13) . . ?
Ag4 Ag2 Ag16 114.491(16) . . ?
Ag11 Ag2 Ag16 125.136(17) . . ?
C171 Ag3 O2 153.18(18) . . ?
C171 Ag3 O61 115.6(2) . . ?
O2 Ag3 O61 80.85(19) . . ?
C171 Ag3 O11 122.67(18) . 2_656 ?
O2 Ag3 O11 81.02(12) . 2_656 ?
O61 Ag3 O11 74.27(17) . 2_656 ?
C171 Ag3 Ag6 47.15(17) . . ?
O2 Ag3 Ag6 127.03(8) . . ?
O61 Ag3 Ag6 148.00(17) . . ?
O11 Ag3 Ag6 93.24(9) 2_656 . ?
C171 Ag3 Ag13 45.32(16) . 2_656 ?
O2 Ag3 Ag13 108.20(8) . 2_656 ?
O61 Ag3 Ag13 123.64(14) . 2_656 ?
O11 Ag3 Ag13 160.33(9) 2_656 2_656 ?
Ag6 Ag3 Ag13 67.254(16) . 2_656 ?
C171 Ag3 Ag10 106.26(16) . . ?
O2 Ag3 Ag10 49.13(8) . . ?
O61 Ag3 Ag10 94.13(17) . . ?
O11 Ag3 Ag10 130.14(9) 2_656 . ?
Ag6 Ag3 Ag10 115.666(18) . . ?
Ag13 Ag3 Ag10 61.623(15) 2_656 . ?
C171 Ag3 Ag5 164.89(16) . . ?
O2 Ag3 Ag5 40.60(8) . . ?
O61 Ag3 Ag5 51.13(15) . . ?
O11 Ag3 Ag5 51.04(9) 2_656 . ?
Ag6 Ag3 Ag5 138.875(18) . . ?
Ag13 Ag3 Ag5 145.057(18) 2_656 . ?
Ag10 Ag3 Ag5 83.605(15) . . ?
C131 Ag4 O3 177.3(2) . 2_656 ?
C131 Ag4 Ag12 52.80(18) . . ?
O3 Ag4 Ag12 129.64(9) 2_656 . ?
C131 Ag4 Ag11 75.57(18) . . ?
O3 Ag4 Ag11 101.89(9) 2_656 . ?
Ag12 Ag4 Ag11 128.24(2) . . ?
C131 Ag4 Ag17 49.81(17) . . ?
O3 Ag4 Ag17 128.19(9) 2_656 . ?
Ag12 Ag4 Ag17 79.905(16) . . ?
Ag11 Ag4 Ag17 62.029(16) . . ?
C131 Ag4 Ag7 133.40(17) . . ?
O3 Ag4 Ag7 48.66(9) 2_656 . ?
Ag12 Ag4 Ag7 101.258(17) . . ?
Ag11 Ag4 Ag7 118.884(18) . . ?
Ag17 Ag4 Ag7 176.551(19) . . ?
C131 Ag4 Ag15 83.74(18) . . ?
O3 Ag4 Ag15 96.86(9) 2_656 . ?
Ag12 Ag4 Ag15 96.202(18) . . ?
Ag11 Ag4 Ag15 80.017(17) . . ?
Ag17 Ag4 Ag15 124.331(18) . . ?
Ag7 Ag4 Ag15 58.904(14) . . ?
C131 Ag4 Ag2 119.44(17) . . ?
O3 Ag4 Ag2 58.17(9) 2_656 . ?
Ag12 Ag4 Ag2 134.820(19) . . ?
Ag11 Ag4 Ag2 65.220(14) . . ?
Ag17 Ag4 Ag2 71.065(14) . . ?
Ag7 Ag4 Ag2 106.095(15) . . ?
Ag15 Ag4 Ag2 128.687(18) . . ?
C131 Ag4 Ag5 90.52(19) . . ?
O3 Ag4 Ag5 89.11(9) 2_656 . ?
Ag12 Ag4 Ag5 76.214(16) . . ?
Ag11 Ag4 Ag5 103.554(16) . . ?
Ag17 Ag4 Ag5 53.694(14) . . ?
Ag7 Ag4 Ag5 123.294(16) . . ?
Ag15 Ag4 Ag5 172.309(18) . . ?
Ag2 Ag4 Ag5 58.766(13) . . ?
C161 Ag5 O2 168.39(19) . . ?
C161 Ag5 Ag17 53.87(19) . . ?
O2 Ag5 Ag17 117.51(9) . . ?
C161 Ag5 Ag16 53.51(18) . . ?
O2 Ag5 Ag16 126.53(9) . . ?
Ag17 Ag5 Ag16 98.078(18) . . ?
C161 Ag5 Ag2 83.73(16) . . ?
O2 Ag5 Ag2 86.19(9) . . ?
Ag17 Ag5 Ag2 73.867(15) . . ?
Ag16 Ag5 Ag2 65.927(16) . . ?
C161 Ag5 Ag4 109.84(18) . . ?
O2 Ag5 Ag4 59.71(9) . . ?
Ag17 Ag5 Ag4 59.060(14) . . ?
Ag16 Ag5 Ag4 124.831(18) . . ?
Ag2 Ag5 Ag4 59.741(12) . . ?
C161 Ag5 Ag3 148.92(17) . . ?
O2 Ag5 Ag3 42.63(9) . . ?
Ag17 Ag5 Ag3 146.472(19) . . ?
Ag16 Ag5 Ag3 115.401(19) . . ?
Ag2 Ag5 Ag3 120.362(15) . . ?
Ag4 Ag5 Ag3 99.844(14) . . ?
C121 Ag6 C171 161.6(2) . . ?
C121 Ag6 Ag3 148.14(16) . . ?
C171 Ag6 Ag3 47.45(15) . . ?
C121 Ag6 Ag11 49.68(16) . 2_656 ?
C171 Ag6 Ag11 134.73(16) . 2_656 ?
Ag3 Ag6 Ag11 131.92(2) . 2_656 ?
C121 Ag6 Ag13 143.44(16) . 2_656 ?
C171 Ag6 Ag13 41.21(16) . 2_656 ?
Ag3 Ag6 Ag13 60.188(15) . 2_656 ?
Ag11 Ag6 Ag13 95.170(18) 2_656 2_656 ?
C111 Ag7 O3 146.56(18) . 2_656 ?
C111 Ag7 O11 111.66(17) . . ?
O3 Ag7 O11 89.25(12) 2_656 . ?
C111 Ag7 O1 135.72(17) . . ?
O3 Ag7 O1 69.56(11) 2_656 . ?
O11 Ag7 O1 84.29(12) . . ?
C111 Ag7 Ag18 52.48(16) . . ?
O3 Ag7 Ag18 153.53(8) 2_656 . ?
O11 Ag7 Ag18 97.46(9) . . ?
O1 Ag7 Ag18 85.58(7) . . ?
C111 Ag7 Ag8 50.88(15) . . ?
O3 Ag7 Ag8 114.24(9) 2_656 . ?
O11 Ag7 Ag8 155.92(9) . . ?
O1 Ag7 Ag8 98.52(8) . . ?
Ag18 Ag7 Ag8 59.193(16) . . ?
C111 Ag7 Ag15 51.69(16) . . ?
O3 Ag7 Ag15 95.02(9) 2_656 . ?
O11 Ag7 Ag15 125.44(10) . . ?
O1 Ag7 Ag15 147.28(8) . . ?
Ag18 Ag7 Ag15 101.650(18) . . ?
Ag8 Ag7 Ag15 60.634(16) . . ?
C111 Ag7 Ag4 105.77(15) . . ?
O3 Ag7 Ag4 44.38(9) 2_656 . ?
O11 Ag7 Ag4 131.30(9) . . ?
O1 Ag7 Ag4 90.17(8) . . ?
Ag18 Ag7 Ag4 130.382(18) . . ?
Ag8 Ag7 Ag4 72.753(15) . . ?
Ag15 Ag7 Ag4 60.712(15) . . ?
C111 Ag7 Ag10 102.48(15) . . ?
O3 Ag7 Ag10 82.64(8) 2_656 . ?
O11 Ag7 Ag10 127.45(10) . . ?
O1 Ag7 Ag10 44.28(8) . . ?
Ag18 Ag7 Ag10 72.929(17) . . ?
Ag8 Ag7 Ag10 55.300(14) . . ?
Ag15 Ag7 Ag10 107.001(18) . . ?
Ag4 Ag7 Ag10 70.046(14) . . ?
O42 Ag8 C111 111.9(2) . . ?
O42 Ag8 C141 96.4(2) . . ?
C111 Ag8 C141 151.1(2) . . ?
O42 Ag8 Ag10 139.13(17) . . ?
C111 Ag8 Ag10 107.32(14) . . ?
C141 Ag8 Ag10 46.93(17) . . ?
O42 Ag8 Ag18 136.93(16) . . ?
C111 Ag8 Ag18 51.78(15) . . ?
C141 Ag8 Ag18 103.33(18) . . ?
Ag10 Ag8 Ag18 77.956(19) . . ?
O42 Ag8 Ag7 142.70(16) . . ?
C111 Ag8 Ag7 45.29(13) . . ?
C141 Ag8 Ag7 112.75(17) . . ?
Ag10 Ag8 Ag7 65.888(15) . . ?
Ag18 Ag8 Ag7 59.649(15) . . ?
O42 Ag8 Ag12 80.29(17) . . ?
C111 Ag8 Ag12 138.37(14) . . ?
C141 Ag8 Ag12 49.79(16) . . ?
Ag10 Ag8 Ag12 62.608(18) . . ?
Ag18 Ag8 Ag12 140.56(2) . . ?
Ag7 Ag8 Ag12 100.608(18) . . ?
O42 Ag8 Ag15 82.44(16) . . ?
C111 Ag8 Ag15 50.78(14) . . ?
C141 Ag8 Ag15 143.82(16) . . ?
Ag10 Ag8 Ag15 115.455(19) . . ?
Ag18 Ag8 Ag15 101.719(19) . . ?
Ag7 Ag8 Ag15 60.279(16) . . ?
Ag12 Ag8 Ag15 94.844(19) . . ?
O31 Ag9 C101 115.5(2) . . ?
O31 Ag9 C161 121.2(2) . . ?
C101 Ag9 C161 122.63(19) . . ?
O31 Ag9 C162 95.9(2) . . ?
C101 Ag9 C162 148.7(2) . . ?
C161 Ag9 C162 26.80(18) . . ?
O31 Ag9 Ag2 140.85(15) . . ?
C101 Ag9 Ag2 45.35(14) . . ?
C161 Ag9 Ag2 82.84(13) . . ?
C162 Ag9 Ag2 109.03(14) . . ?
O31 Ag9 Ag17 143.93(16) . . ?
C101 Ag9 Ag17 88.38(14) . . ?
C161 Ag9 Ag17 49.49(16) . . ?
C162 Ag9 Ag17 64.41(17) . . ?
Ag2 Ag9 Ag17 75.185(16) . . ?
O31 Ag9 Ag16 102.25(18) . . ?
C101 Ag9 Ag16 110.12(14) . . ?
C161 Ag9 Ag16 50.41(16) . . ?
C162 Ag9 Ag16 59.70(17) . . ?
Ag2 Ag9 Ag16 67.911(17) . . ?
Ag17 Ag9 Ag16 93.367(18) . . ?
O31 Ag9 Ag1 80.20(16) . . ?
C101 Ag9 Ag1 67.60(15) . . ?
C161 Ag9 Ag1 113.07(15) . . ?
C162 Ag9 Ag1 120.94(18) . . ?
Ag2 Ag9 Ag1 61.230(16) . . ?
Ag17 Ag9 Ag1 135.59(2) . . ?
Ag16 Ag9 Ag1 63.770(18) . . ?
C141 Ag10 O1 163.2(2) . . ?
C141 Ag10 O2 121.71(19) . . ?
O1 Ag10 O2 70.77(11) . . ?
C141 Ag10 Ag8 54.6(2) . . ?
O1 Ag10 Ag8 110.59(9) . . ?
O2 Ag10 Ag8 118.74(8) . . ?
C141 Ag10 Ag14 53.84(18) . . ?
O1 Ag10 Ag14 117.81(9) . . ?
O2 Ag10 Ag14 162.69(8) . . ?
Ag8 Ag10 Ag14 73.807(18) . . ?
C141 Ag10 Ag12 49.83(18) . . ?
O1 Ag10 Ag12 133.92(9) . . ?
O2 Ag10 Ag12 75.54(8) . . ?
Ag8 Ag10 Ag12 60.994(17) . . ?
Ag14 Ag10 Ag12 103.545(19) . . ?
C141 Ag10 Ag7 113.4(2) . . ?
O1 Ag10 Ag7 53.12(9) . . ?
O2 Ag10 Ag7 87.03(8) . . ?
Ag8 Ag10 Ag7 58.812(14) . . ?
Ag14 Ag10 Ag7 110.19(2) . . ?
Ag12 Ag10 Ag7 95.300(18) . . ?
C141 Ag10 Ag3 111.25(19) . . ?
O1 Ag10 Ag3 85.47(9) . . ?
O2 Ag10 Ag3 44.48(8) . . ?
Ag8 Ag10 Ag3 152.85(2) . . ?
Ag14 Ag10 Ag3 118.964(19) . . ?
Ag12 Ag10 Ag3 92.007(18) . . ?
Ag7 Ag10 Ag3 126.835(16) . . ?
C141 Ag10 Te1 153.51(19) . . ?
O1 Ag10 Te1 35.40(8) . . ?
O2 Ag10 Te1 35.81(7) . . ?
Ag8 Ag10 Te1 116.479(17) . . ?
Ag14 Ag10 Te1 152.40(2) . . ?
Ag12 Ag10 Te1 103.683(16) . . ?
Ag7 Ag10 Te1 62.724(11) . . ?
Ag3 Ag10 Te1 64.373(11) . . ?
C141 Ag10 Ag13 98.0(2) . 2_656 ?
O1 Ag10 Ag13 89.78(9) . 2_656 ?
O2 Ag10 Ag13 100.59(8) . 2_656 ?
Ag8 Ag10 Ag13 139.61(2) . 2_656 ?
Ag14 Ag10 Ag13 65.815(17) . 2_656 ?
Ag12 Ag10 Ag13 127.18(2) . 2_656 ?
Ag7 Ag10 Ag13 137.48(2) . 2_656 ?
Ag3 Ag10 Ag13 58.304(14) . 2_656 ?
Te1 Ag10 Ag13 100.476(15) . 2_656 ?
O21 Ag11 C121 123.0(2) . 2_656 ?
O21 Ag11 C101 102.73(19) . . ?
C121 Ag11 C101 122.5(2) 2_656 . ?
O21 Ag11 C102 90.48(18) . . ?
C121 Ag11 C102 113.8(2) 2_656 . ?
C101 Ag11 C102 27.12(19) . . ?
O21 Ag11 Ag4 128.76(14) . . ?
C121 Ag11 Ag4 78.10(14) 2_656 . ?
C101 Ag11 Ag4 100.31(13) . . ?
C102 Ag11 Ag4 125.70(13) . . ?
O21 Ag11 Ag6 153.89(14) . 2_656 ?
C121 Ag11 Ag6 43.73(15) 2_656 2_656 ?
C101 Ag11 Ag6 79.80(13) . 2_656 ?
C102 Ag11 Ag6 80.23(13) . 2_656 ?
Ag4 Ag11 Ag6 75.079(15) . 2_656 ?
O21 Ag11 Ag17 77.17(14) . . ?
C121 Ag11 Ag17 134.48(14) 2_656 . ?
C101 Ag11 Ag17 84.61(14) . . ?
C102 Ag11 Ag17 105.47(14) . . ?
Ag4 Ag11 Ag17 60.211(15) . . ?
Ag6 Ag11 Ag17 128.769(19) 2_656 . ?
O21 Ag11 Ag2 129.24(14) . . ?
C121 Ag11 Ag2 107.70(15) 2_656 . ?
C101 Ag11 Ag2 39.42(13) . . ?
C102 Ag11 Ag2 65.05(13) . . ?
Ag4 Ag11 Ag2 61.009(14) . . ?
Ag6 Ag11 Ag2 68.374(15) 2_656 . ?
Ag17 Ag11 Ag2 68.784(15) . . ?
O62 Ag12 C131 102.2(3) . . ?
O62 Ag12 C141 112.3(3) . . ?
C131 Ag12 C141 145.4(2) . . ?
O62 Ag12 C142 97.6(3) . . ?
C131 Ag12 C142 150.3(3) . . ?
C141 Ag12 C142 27.4(2) . . ?
O62 Ag12 Ag4 117.7(3) . . ?
C131 Ag12 Ag4 45.52(15) . . ?
C141 Ag12 Ag4 112.06(15) . . ?
C142 Ag12 Ag4 137.99(15) . . ?
O62 Ag12 Ag8 163.4(2) . . ?
C131 Ag12 Ag8 94.40(16) . . ?
C141 Ag12 Ag8 51.12(18) . . ?
C142 Ag12 Ag8 66.92(16) . . ?
Ag4 Ag12 Ag8 74.758(16) . . ?
O62 Ag12 Ag10 114.2(2) . . ?
C131 Ag12 Ag10 119.01(15) . . ?
C141 Ag12 Ag10 44.25(16) . . ?
C142 Ag12 Ag10 70.87(17) . . ?
Ag4 Ag12 Ag10 74.040(16) . . ?
Ag8 Ag12 Ag10 56.398(15) . . ?
C181 Ag13 C171 153.8(2) . 2_656 ?
C181 Ag13 C172 125.0(2) . . ?
C171 Ag13 C172 28.8(2) 2_656 . ?
C181 Ag13 Ag2 104.34(18) . . ?
C171 Ag13 Ag2 101.71(15) 2_656 . ?
C172 Ag13 Ag2 130.38(16) . . ?
C181 Ag13 Ag3 147.88(18) . 2_656 ?
C171 Ag13 Ag3 42.52(14) 2_656 2_656 ?
C172 Ag13 Ag3 62.81(16) . 2_656 ?
Ag2 Ag13 Ag3 78.658(15) . 2_656 ?
C181 Ag13 Ag1 46.08(18) . . ?
C171 Ag13 Ag1 159.18(16) 2_656 . ?
C172 Ag13 Ag1 168.57(16) . . ?
Ag2 Ag13 Ag1 58.377(15) . . ?
Ag3 Ag13 Ag1 128.619(19) 2_656 . ?
C181 Ag13 Ag10 91.26(18) . 2_656 ?
C171 Ag13 Ag10 101.96(14) 2_656 2_656 ?
C172 Ag13 Ag10 112.76(18) . 2_656 ?
Ag2 Ag13 Ag10 66.542(15) . 2_656 ?
Ag3 Ag13 Ag10 60.073(15) 2_656 2_656 ?
Ag1 Ag13 Ag10 76.724(17) . 2_656 ?
C181 Ag13 Ag14 41.34(18) . 2_656 ?
C171 Ag13 Ag14 140.05(16) 2_656 2_656 ?
C172 Ag13 Ag14 126.01(18) . 2_656 ?
Ag2 Ag13 Ag14 93.286(17) . 2_656 ?
Ag3 Ag13 Ag14 107.081(19) 2_656 2_656 ?
Ag1 Ag13 Ag14 54.310(17) . 2_656 ?
Ag10 Ag13 Ag14 51.046(14) 2_656 2_656 ?
C181 Ag13 Ag6 158.35(19) . 2_656 ?
C171 Ag13 Ag6 38.54(16) 2_656 2_656 ?
C172 Ag13 Ag6 64.58(17) . 2_656 ?
Ag2 Ag13 Ag6 67.433(15) . 2_656 ?
Ag3 Ag13 Ag6 52.559(13) 2_656 2_656 ?
Ag1 Ag13 Ag6 120.93(2) . 2_656 ?
Ag10 Ag13 Ag6 102.701(16) 2_656 2_656 ?
Ag14 Ag13 Ag6 153.171(19) 2_656 2_656 ?
C181 Ag14 O52 123.8(2) 2_656 . ?
C181 Ag14 C141 126.4(3) 2_656 . ?
O52 Ag14 C141 102.0(2) . . ?
C181 Ag14 C182 27.1(2) 2_656 . ?
O52 Ag14 C182 97.3(2) . . ?
C141 Ag14 C182 139.8(2) . . ?
C181 Ag14 Ag10 100.26(17) 2_656 . ?
O52 Ag14 Ag10 135.53(16) . . ?
C141 Ag14 Ag10 46.72(16) . . ?
C182 Ag14 Ag10 127.10(15) . . ?
C181 Ag14 Ag1 49.50(17) 2_656 2_656 ?
O52 Ag14 Ag1 115.99(17) . 2_656 ?
C141 Ag14 Ag1 133.31(16) . 2_656 ?
C182 Ag14 Ag1 62.82(15) . 2_656 ?
Ag10 Ag14 Ag1 86.59(2) . 2_656 ?
C181 Ag14 Ag18 118.14(17) 2_656 . ?
O52 Ag14 Ag18 81.87(15) . . ?
C141 Ag14 Ag18 92.40(16) . . ?
C182 Ag14 Ag18 125.24(15) . . ?
Ag10 Ag14 Ag18 71.141(17) . . ?
Ag1 Ag14 Ag18 68.683(18) 2_656 . ?
C181 Ag14 Ag13 38.36(17) 2_656 2_656 ?
O52 Ag14 Ag13 161.24(16) . 2_656 ?
C141 Ag14 Ag13 91.51(19) . 2_656 ?
C182 Ag14 Ag13 64.20(15) . 2_656 ?
Ag10 Ag14 Ag13 63.139(16) . 2_656 ?
Ag1 Ag14 Ag13 59.856(17) 2_656 2_656 ?
Ag18 Ag14 Ag13 110.761(19) . 2_656 ?
C121 Ag15 O41 126.5(2) 2_656 . ?
C121 Ag15 C111 132.8(2) 2_656 . ?
O41 Ag15 C111 97.33(19) . . ?
C121 Ag15 C122 29.5(2) 2_656 . ?
O41 Ag15 C122 97.4(2) . . ?
C111 Ag15 C122 151.6(2) . . ?
C121 Ag15 Ag7 98.94(15) 2_656 . ?
O41 Ag15 Ag7 134.05(14) . . ?
C111 Ag15 Ag7 44.58(13) . . ?
C122 Ag15 Ag7 128.36(16) . . ?
C121 Ag15 Ag8 146.97(15) 2_656 . ?
O41 Ag15 Ag8 76.79(14) . . ?
C111 Ag15 Ag8 49.17(14) . . ?
C122 Ag15 Ag8 158.88(18) . . ?
Ag7 Ag15 Ag8 59.087(15) . . ?
C121 Ag15 Ag4 75.64(15) 2_656 . ?
O41 Ag15 Ag4 119.62(16) . . ?
C111 Ag15 Ag4 99.25(13) . . ?
C122 Ag15 Ag4 94.31(16) . . ?
Ag7 Ag15 Ag4 60.384(14) . . ?
Ag8 Ag15 Ag4 71.976(16) . . ?
C151 Ag16 C161 142.0(2) 2_656 . ?
C151 Ag16 O12 109.9(2) 2_656 . ?
C161 Ag16 O12 95.4(2) . . ?
C151 Ag16 Ag5 157.50(19) 2_656 . ?
C161 Ag16 Ag5 45.74(14) . . ?
O12 Ag16 Ag5 86.25(11) . . ?
C151 Ag16 Ag18 46.92(19) 2_656 2_656 ?
C161 Ag16 Ag18 169.21(14) . 2_656 ?
O12 Ag16 Ag18 83.83(13) . 2_656 ?
Ag5 Ag16 Ag18 123.53(2) . 2_656 ?
C151 Ag16 Ag9 92.08(19) 2_656 . ?
C161 Ag16 Ag9 53.72(15) . . ?
O12 Ag16 Ag9 145.33(13) . . ?
Ag5 Ag16 Ag9 81.775(18) . . ?
Ag18 Ag16 Ag9 129.58(2) 2_656 . ?
C151 Ag16 Ag1 44.52(19) 2_656 . ?
C161 Ag16 Ag1 111.35(15) . . ?
O12 Ag16 Ag1 152.72(13) . . ?
Ag5 Ag16 Ag1 115.94(2) . . ?
Ag18 Ag16 Ag1 70.858(18) 2_656 . ?
Ag9 Ag16 Ag1 58.720(17) . . ?
C151 Ag16 Ag2 98.36(19) 2_656 . ?
C161 Ag16 Ag2 76.61(14) . . ?
O12 Ag16 Ag2 140.65(11) . . ?
Ag5 Ag16 Ag2 60.400(15) . . ?
Ag18 Ag16 Ag2 97.122(19) 2_656 . ?
Ag9 Ag16 Ag2 55.151(14) . . ?
Ag1 Ag16 Ag2 55.766(15) . . ?
C131 Ag17 O22 119.9(2) . . ?
C131 Ag17 C161 143.2(2) . . ?
O22 Ag17 C161 96.9(2) . . ?
C131 Ag17 C132 27.6(2) . . ?
O22 Ag17 C132 103.2(2) . . ?
C161 Ag17 C132 147.4(2) . . ?
C131 Ag17 Ag5 97.10(16) . . ?
O22 Ag17 Ag5 141.91(14) . . ?
C161 Ag17 Ag5 47.27(14) . . ?
C132 Ag17 Ag5 114.49(16) . . ?
C131 Ag17 Ag9 144.83(16) . . ?
O22 Ag17 Ag9 61.32(13) . . ?
C161 Ag17 Ag9 54.29(15) . . ?
C132 Ag17 Ag9 158.05(18) . . ?
Ag5 Ag17 Ag9 83.585(18) . . ?
C131 Ag17 Ag4 43.58(15) . . ?
O22 Ag17 Ag4 134.55(14) . . ?
C161 Ag17 Ag4 111.46(14) . . ?
C132 Ag17 Ag4 71.18(14) . . ?
Ag5 Ag17 Ag4 67.245(15) . . ?
Ag9 Ag17 Ag4 107.585(19) . . ?
C131 Ag17 Ag11 70.11(17) . . ?
O22 Ag17 Ag11 76.97(14) . . ?
C161 Ag17 Ag11 125.10(14) . . ?
C132 Ag17 Ag11 84.80(17) . . ?
Ag5 Ag17 Ag11 110.784(19) . . ?
Ag9 Ag17 Ag11 76.780(18) . . ?
Ag4 Ag17 Ag11 57.760(14) . . ?
C151 Ag18 C111 159.1(2) . . ?
C151 Ag18 O51 115.3(2) . . ?
C111 Ag18 O51 81.68(19) . . ?
C151 Ag18 Ag8 147.55(19) . . ?
C111 Ag18 Ag8 50.92(14) . . ?
O51 Ag18 Ag8 59.78(13) . . ?
C151 Ag18 Ag7 124.62(18) . . ?
C111 Ag18 Ag7 45.88(13) . . ?
O51 Ag18 Ag7 117.84(13) . . ?
Ag8 Ag18 Ag7 61.157(15) . . ?
C151 Ag18 Ag16 46.92(17) . 2_656 ?
C111 Ag18 Ag16 115.54(14) . 2_656 ?
O51 Ag18 Ag16 162.18(13) . 2_656 ?
Ag8 Ag18 Ag16 134.08(2) . 2_656 ?
Ag7 Ag18 Ag16 79.439(17) . 2_656 ?
C151 Ag18 Ag14 81.87(19) . . ?
C111 Ag18 Ag14 117.40(14) . . ?
O51 Ag18 Ag14 67.37(14) . . ?
Ag8 Ag18 Ag14 66.491(17) . . ?
Ag7 Ag18 Ag14 104.69(2) . . ?
Ag16 Ag18 Ag14 105.61(2) 2_656 . ?
O2 Te1 O2 180.0 2_656 . ?
O2 Te1 O3 90.13(14) 2_656 . ?
O2 Te1 O3 89.87(14) . . ?
O2 Te1 O3 89.87(14) 2_656 2_656 ?
O2 Te1 O3 90.13(14) . 2_656 ?
O3 Te1 O3 180.0(2) . 2_656 ?
O2 Te1 O1 91.44(14) 2_656 . ?
O2 Te1 O1 88.56(14) . . ?
O3 Te1 O1 89.63(14) . . ?
O3 Te1 O1 90.37(14) 2_656 . ?
O2 Te1 O1 88.56(14) 2_656 2_656 ?
O2 Te1 O1 91.44(14) . 2_656 ?
O3 Te1 O1 90.37(14) . 2_656 ?
O3 Te1 O1 89.63(14) 2_656 2_656 ?
O1 Te1 O1 180.0 . 2_656 ?
O2 Te1 Ag10 47.95(10) 2_656 2_656 ?
O2 Te1 Ag10 132.05(10) . 2_656 ?
O3 Te1 Ag10 84.58(10) . 2_656 ?
O3 Te1 Ag10 95.42(10) 2_656 2_656 ?
O1 Te1 Ag10 138.79(10) . 2_656 ?
O1 Te1 Ag10 41.21(10) 2_656 2_656 ?
O2 Te1 Ag10 132.05(10) 2_656 . ?
O2 Te1 Ag10 47.95(10) . . ?
O3 Te1 Ag10 95.42(10) . . ?
O3 Te1 Ag10 84.58(10) 2_656 . ?
O1 Te1 Ag10 41.21(10) . . ?
O1 Te1 Ag10 138.79(10) 2_656 . ?
Ag10 Te1 Ag10 180.0 2_656 . ?
Te1 O1 Ag2 110.49(16) . 2_656 ?
Te1 O1 Ag10 103.38(15) . . ?
Ag2 O1 Ag10 104.56(14) 2_656 . ?
Te1 O1 Ag7 95.40(13) . . ?
Ag2 O1 Ag7 150.19(15) 2_656 . ?
Ag10 O1 Ag7 82.60(11) . . ?
Te1 O2 Ag5 117.64(16) . . ?
Te1 O2 Ag3 111.12(15) . . ?
Ag5 O2 Ag3 96.77(13) . . ?
Te1 O2 Ag10 96.24(13) . . ?
Ag5 O2 Ag10 141.60(15) . . ?
Ag3 O2 Ag10 86.39(11) . . ?
Te1 O3 Ag4 114.78(16) . 2_656 ?
Te1 O3 Ag7 104.58(14) . 2_656 ?
Ag4 O3 Ag7 86.96(12) 2_656 2_656 ?
C11 O11 Ag7 120.4(4) 2_656 . ?
C11 O11 Ag3 131.7(4) 2_656 2_656 ?
Ag7 O11 Ag3 97.36(13) . 2_656 ?
O12 C11 O11 126.2(6) . 2_656 ?
O12 C11 C12 118.1(5) . . ?
O11 C11 C12 115.7(5) 2_656 . ?
C11 O12 Ag16 109.0(4) . . ?
C17 C12 C13 117.2(6) . . ?
C17 C12 C11 122.1(7) . . ?
C13 C12 C11 120.7(6) . . ?
F31 C13 C12 120.3(6) . . ?
F31 C13 C14 118.0(7) . . ?
C12 C13 C14 121.7(7) . . ?
F32 C14 C15 119.1(8) . . ?
F32 C14 C13 120.6(8) . . ?
C15 C14 C13 120.4(8) . . ?
F33 C15 C14 120.4(9) . . ?
F33 C15 C16 119.4(8) . . ?
C14 C15 C16 120.2(7) . . ?
F34 C16 C15 121.5(8) . . ?
F34 C16 C17 119.3(8) . . ?
C15 C16 C17 119.1(7) . . ?
F35 C17 C12 119.8(7) . . ?
F35 C17 C16 118.8(7) . . ?
C12 C17 C16 121.4(8) . . ?
C21 O21 Ag11 120.9(5) . . ?
O21 C21 O22 127.6(6) . . ?
O21 C21 C22 116.7(7) . . ?
O22 C21 C22 115.7(7) . . ?
C21 O22 Ag17 121.0(5) . . ?
C23 C22 C27 118.5(8) . . ?
C23 C22 C21 121.9(8) . . ?
C27 C22 C21 119.5(7) . . ?
C22 C23 F25 122.0(8) . . ?
C22 C23 C24 121.0(9) . . ?
F25 C23 C24 116.9(8) . . ?
C25 C24 F24 118.2(8) . . ?
C25 C24 C23 119.9(9) . . ?
F24 C24 C23 121.9(9) . . ?
C26 C25 C24 119.8(9) . . ?
C26 C25 F23 119.2(9) . . ?
C24 C25 F23 121.0(9) . . ?
C25 C26 F22 120.3(8) . . ?
C25 C26 C27 116.8(9) . . ?
F22 C26 C27 122.9(9) . . ?
C22 C27 F21 122.8(7) . . ?
C22 C27 C26 124.0(9) . . ?
F21 C27 C26 113.3(8) . . ?
C31 O31 Ag9 118.8(5) . . ?
O32 C31 O31 128.9(6) . . ?
O32 C31 C32 115.6(7) . . ?
O31 C31 C32 115.5(7) . . ?
C31 O32 Ag1 121.6(4) . . ?
F5 C32 F4 106.2(9) . . ?
F5 C32 F6 106.5(8) . . ?
F4 C32 F6 106.9(8) . . ?
F5 C32 C31 111.4(7) . . ?
F4 C32 C31 112.0(7) . . ?
F6 C32 C31 113.4(8) . . ?
C41 O41 Ag15 124.8(5) . . ?
O42 C41 O41 130.4(7) . . ?
O42 C41 C42 116.8(8) . . ?
O41 C41 C42 112.8(8) . . ?
C41 O42 Ag8 119.7(5) . . ?
F7 C42 F9 106.8(10) . . ?
F7 C42 F8 108.6(8) . . ?
F9 C42 F8 105.7(8) . . ?
F7 C42 C41 114.7(8) . . ?
F9 C42 C41 111.2(7) . . ?
F8 C42 C41 109.5(9) . . ?
C51 O51 Ag18 129.7(6) . . ?
O51 C51 O52 130.8(8) . . ?
O51 C51 C52 112.1(8) . . ?
O52 C51 C52 117.0(7) . . ?
C51 O52 Ag14 117.3(5) . . ?
F10 C52 F11 116.2(10) . . ?
F10 C52 F12 100.0(10) . . ?
F11 C52 F12 98.5(9) . . ?
F11 C52 F20 68.3(14) . . ?
F12 C52 F20 146.4(15) . . ?
F10 C52 C51 117.2(9) . . ?
F11 C52 C51 110.5(9) . . ?
F12 C52 C51 112.2(9) . . ?
F20 C52 C51 101.4(14) . . ?
C61 O61 Ag3 145.0(5) . . ?
O61 C61 O62 130.6(7) . . ?
O61 C61 C62 119.0(8) . . ?
O62 C61 C62 110.0(7) . . ?
C61 O62 Ag12 127.0(6) . . ?
F2 C62 F1 105.9(8) . . ?
F2 C62 F3 105.6(9) . . ?
F1 C62 F3 107.2(8) . . ?
F2 C62 C61 116.0(8) . . ?
F1 C62 C61 113.0(7) . . ?
F3 C62 C61 108.6(7) . . ?
C102 C101 Ag2 156.6(5) . . ?
C102 C101 Ag9 119.3(5) . . ?
Ag2 C101 Ag9 82.7(2) . . ?
C102 C101 Ag11 89.0(4) . . ?
Ag2 C101 Ag11 93.5(2) . . ?
Ag9 C101 Ag11 104.2(2) . . ?
C101 C102 C103 176.9(7) . . ?
C101 C102 Ag11 63.9(4) . . ?
C103 C102 Ag11 118.6(4) . . ?
C102 C103 C104 108.8(5) . . ?
C102 C103 C106 109.5(6) . . ?
C104 C103 C106 111.2(7) . . ?
C102 C103 C105 108.0(5) . . ?
C104 C103 C105 110.1(6) . . ?
C106 C103 C105 109.1(6) . . ?
C112 C111 Ag7 150.7(5) . . ?
C112 C111 Ag8 125.5(4) . . ?
Ag7 C111 Ag8 83.83(19) . . ?
C112 C111 Ag18 102.2(4) . . ?
Ag7 C111 Ag18 81.64(19) . . ?
Ag8 C111 Ag18 77.29(18) . . ?
C112 C111 Ag15 101.0(4) . . ?
Ag7 C111 Ag15 83.73(19) . . ?
Ag8 C111 Ag15 80.05(17) . . ?
Ag18 C111 Ag15 154.2(3) . . ?
C111 C112 C113 178.5(6) . . ?
C112 C113 C115 109.7(6) . . ?
C112 C113 C114 108.2(6) . . ?
C115 C113 C114 110.9(6) . . ?
C112 C113 C116 106.2(6) . . ?
C115 C113 C116 111.5(6) . . ?
C114 C113 C116 110.1(6) . . ?
C122 C121 Ag6 160.3(5) 2_656 . ?
C122 C121 Ag15 82.4(4) 2_656 2_656 ?
Ag6 C121 Ag15 113.8(3) . 2_656 ?
C122 C121 Ag11 97.7(5) 2_656 2_656 ?
Ag6 C121 Ag11 86.6(2) . 2_656 ?
Ag15 C121 Ag11 112.4(2) 2_656 2_656 ?
C121 C122 C123 170.9(7) 2_656 . ?
C121 C122 Ag15 68.1(4) 2_656 . ?
C123 C122 Ag15 120.1(5) . . ?
C122 C123 C124 108.7(7) . . ?
C122 C123 C125 108.0(7) . . ?
C124 C123 C125 111.3(8) . . ?
C122 C123 C126 109.1(7) . . ?
C124 C123 C126 109.7(7) . . ?
C125 C123 C126 110.0(8) . . ?
C132 C131 Ag4 177.1(7) . . ?
C132 C131 Ag17 92.1(5) . . ?
Ag4 C131 Ag17 86.6(2) . . ?
C132 C131 Ag12 96.3(5) . . ?
Ag4 C131 Ag12 81.7(2) . . ?
Ag17 C131 Ag12 109.9(3) . . ?
C131 C132 C133 177.5(7) . . ?
C131 C132 Ag17 60.3(4) . . ?
C133 C132 Ag17 122.2(5) . . ?
C132 C133 C136 111.4(7) . . ?
C132 C133 C135 108.8(6) . . ?
C136 C133 C135 111.5(8) . . ?
C132 C133 C134 109.8(7) . . ?
C136 C133 C134 108.5(7) . . ?
C135 C133 C134 106.9(8) . . ?
C142 C141 Ag10 163.5(7) . . ?
C142 C141 Ag12 91.9(5) . . ?
Ag10 C141 Ag12 85.9(2) . . ?
C142 C141 Ag14 103.6(5) . . ?
Ag10 C141 Ag14 79.4(2) . . ?
Ag12 C141 Ag14 164.6(3) . . ?
C142 C141 Ag8 117.3(7) . . ?
Ag10 C141 Ag8 78.4(2) . . ?
Ag12 C141 Ag8 79.1(2) . . ?
Ag14 C141 Ag8 93.1(2) . . ?
C141 C142 C143 174.7(8) . . ?
C141 C142 Ag12 60.7(4) . . ?
C143 C142 Ag12 123.0(5) . . ?
C146 C143 C144 114.4(9) . . ?
C146 C143 C142 106.4(9) . . ?
C144 C143 C142 109.2(9) . . ?
C146 C143 C145 108.4(8) . . ?
C144 C143 C145 108.1(9) . . ?
C142 C143 C145 110.3(8) . . ?
C152 C151 Ag16 133.3(6) . 2_656 ?
C152 C151 Ag18 108.6(6) . . ?
Ag16 C151 Ag18 86.2(2) 2_656 . ?
C152 C151 Ag1 122.0(5) . 2_656 ?
Ag16 C151 Ag1 92.1(3) 2_656 2_656 ?
Ag18 C151 Ag1 108.2(3) . 2_656 ?
C151 C152 C153 176.6(9) . . ?
C152 C153 C155 108.8(7) . . ?
C152 C153 C156 108.3(7) . . ?
C155 C153 C156 110.3(9) . . ?
C152 C153 C154 110.2(8) . . ?
C155 C153 C154 109.6(8) . . ?
C156 C153 C154 109.7(8) . . ?
C162 C161 Ag5 157.7(6) . . ?
C162 C161 Ag17 114.0(6) . . ?
Ag5 C161 Ag17 78.9(2) . . ?
C162 C161 Ag16 99.7(5) . . ?
Ag5 C161 Ag16 80.8(2) . . ?
Ag17 C161 Ag16 134.6(2) . . ?
C162 C161 Ag9 87.3(5) . . ?
Ag5 C161 Ag9 114.1(2) . . ?
Ag17 C161 Ag9 76.21(19) . . ?
Ag16 C161 Ag9 75.87(18) . . ?
C161 C162 C163 173.5(7) . . ?
C161 C162 Ag9 65.9(4) . . ?
C163 C162 Ag9 120.6(5) . . ?
C166 C163 C162 108.8(7) . . ?
C166 C163 C164 113.6(8) . . ?
C162 C163 C164 111.0(7) . . ?
C166 C163 C165 109.7(8) . . ?
C162 C163 C165 108.1(8) . . ?
C164 C163 C165 105.5(7) . . ?
C172 C171 Ag6 147.9(6) 2_656 . ?
C172 C171 Ag3 125.6(6) 2_656 . ?
Ag6 C171 Ag3 85.4(2) . . ?
C172 C171 Ag13 87.9(5) 2_656 2_656 ?
Ag6 C171 Ag13 100.2(2) . 2_656 ?
Ag3 C171 Ag13 92.2(2) . 2_656 ?
C171 C172 C173 175.5(8) 2_656 . ?
C171 C172 Ag13 63.3(4) 2_656 . ?
C173 C172 Ag13 120.8(5) . . ?
C176 C173 C174 116.5(8) . . ?
C176 C173 C172 109.6(7) . . ?
C174 C173 C172 109.4(7) . . ?
C176 C173 C175 107.2(8) . . ?
C174 C173 C175 106.4(8) . . ?
C172 C173 C175 107.3(8) . . ?
C182 C181 Ag13 153.4(6) 2_656 . ?
C182 C181 Ag14 95.6(5) 2_656 2_656 ?
Ag13 C181 Ag14 100.3(3) . 2_656 ?
C182 C181 Ag1 111.1(5) 2_656 . ?
Ag13 C181 Ag1 92.2(3) . . ?
Ag14 C181 Ag1 82.2(2) 2_656 . ?
C181 C182 C183 174.6(8) 2_656 . ?
C181 C182 Ag14 57.3(4) 2_656 . ?
C183 C182 Ag14 127.7(5) . . ?
C182 C183 C185 108.6(6) . . ?
C182 C183 C186 109.1(7) . . ?
C185 C183 C186 110.9(7) . . ?
C182 C183 C184 107.7(7) . . ?
C185 C183 C184 111.0(7) . . ?
C186 C183 C184 109.4(7) . . ?
C52 F20 F11 53.5(9) . . ?
C52 F11 F20 58.2(9) . . ?

loop_
_geom_bond_atom_site_label_1
_geom_bond_atom_site_label_2
_geom_bond_distance
_geom_bond_site_symmetry_2
_geom_bond_publ_flag
Ag1 C151 2.217(7) 2_656 ?
Ag1 C181 2.286(7) . ?
Ag1 O32 2.396(5) . ?
Ag1 Ag14 2.9787(8) 2_656 ?
Ag1 Ag9 3.0110(7) . ?
Ag1 Ag2 3.0166(7) . ?
Ag1 Ag16 3.1604(7) . ?
Ag1 Ag13 3.1715(7) . ?
Ag2 C101 2.087(6) . ?
Ag2 O1 2.149(3) 2_656 ?
Ag2 Ag9 2.9100(6) . ?
Ag2 Ag13 3.0071(6) . ?
Ag2 Ag5 3.1290(6) . ?
Ag2 Ag4 3.1609(6) . ?
Ag2 Ag11 3.2809(6) . ?
Ag2 Ag16 3.2857(7) . ?
Ag3 C171 2.140(6) . ?
Ag3 O2 2.263(3) . ?
Ag3 O61 2.526(6) . ?
Ag3 O11 2.555(4) 2_656 ?
Ag3 Ag6 2.8957(6) . ?
Ag3 Ag13 3.1645(7) 2_656 ?
Ag3 Ag10 3.2233(7) . ?
Ag3 Ag5 3.3181(6) . ?
Ag4 C131 2.065(6) . ?
Ag4 O3 2.122(3) 2_656 ?
Ag4 Ag12 2.8639(6) . ?
Ag4 Ag11 2.9150(6) . ?
Ag4 Ag17 2.9910(6) . ?
Ag4 Ag7 3.0294(6) . ?
Ag4 Ag15 3.0392(6) . ?
Ag4 Ag5 3.2158(6) . ?
Ag5 C161 2.104(6) . ?
Ag5 O2 2.175(3) . ?
Ag5 Ag17 2.8102(6) . ?
Ag5 Ag16 2.8993(6) . ?
Ag6 C121 2.093(6) . ?
Ag6 C171 2.130(6) . ?
Ag6 Ag11 3.0230(6) 2_656 ?
Ag6 Ag13 3.3635(7) 2_656 ?
Ag7 C111 2.107(5) . ?
Ag7 O3 2.278(3) 2_656 ?
Ag7 O11 2.390(4) . ?
Ag7 O1 2.537(4) . ?
Ag7 Ag18 2.9041(6) . ?
Ag7 Ag8 2.9478(6) . ?
Ag7 Ag15 2.9839(6) . ?
Ag7 Ag10 3.1452(6) . ?
Ag8 O42 2.260(5) . ?
Ag8 C111 2.300(5) . ?
Ag8 C141 2.358(7) . ?
Ag8 Ag10 2.8330(6) . ?
Ag8 Ag18 2.8905(7) . ?
Ag8 Ag12 2.9747(7) . ?
Ag8 Ag15 2.9944(7) . ?
Ag9 O31 2.256(5) . ?
Ag9 C101 2.312(6) . ?
Ag9 C161 2.470(6) . ?
Ag9 C162 2.703(7) . ?
Ag9 Ag17 2.9547(7) . ?
Ag9 Ag16 2.9718(7) . ?
Ag10 C141 2.113(7) . ?
Ag10 O1 2.214(3) . ?
Ag10 O2 2.442(3) . ?
Ag10 Ag14 2.8525(7) . ?
Ag10 Ag12 3.0200(7) . ?
Ag10 Te1 3.2696(4) . ?
Ag10 Ag13 3.2723(7) 2_656 ?
Ag11 O21 2.282(5) . ?
Ag11 C121 2.309(6) 2_656 ?
Ag11 C101 2.408(6) . ?
Ag11 C102 2.682(6) . ?
Ag11 Ag17 3.0438(7) . ?
Ag12 O62 2.258(6) . ?
Ag12 C131 2.306(7) . ?
Ag12 C141 2.314(7) . ?
Ag12 C142 2.651(7) . ?
Ag13 C181 2.111(7) . ?
Ag13 C171 2.252(6) 2_656 ?
Ag13 C172 2.518(7) . ?
Ag13 Ag14 3.3462(8) 2_656 ?
Ag14 C181 2.246(7) 2_656 ?
Ag14 O52 2.256(5) . ?
Ag14 C141 2.343(7) . ?
Ag14 C182 2.656(7) . ?
Ag14 Ag18 3.3047(8) . ?
Ag15 C121 2.298(6) 2_656 ?
Ag15 O41 2.328(5) . ?
Ag15 C111 2.355(6) . ?
Ag15 C122 2.455(6) . ?
Ag16 C151 2.171(7) 2_656 ?
Ag16 C161 2.362(7) . ?
Ag16 O12 2.406(5) . ?
Ag16 Ag18 2.9658(7) 2_656 ?
Ag17 C131 2.289(6) . ?
Ag17 O22 2.311(5) . ?
Ag17 C161 2.313(7) . ?
Ag17 C132 2.633(7) . ?
Ag18 C151 2.171(7) . ?
Ag18 C111 2.328(6) . ?
Ag18 O51 2.402(5) . ?
Te1 O2 1.924(3) 2_656 ?
Te1 O2 1.924(3) . ?
Te1 O3 1.936(3) . ?
Te1 O3 1.936(3) 2_656 ?
Te1 O1 1.947(3) . ?
Te1 O1 1.947(3) 2_656 ?
O11 C11 1.273(6) 2_656 ?
C11 O12 1.238(8) . ?
C11 C12 1.512(9) . ?
C12 C17 1.368(9) . ?
C12 C13 1.380(11) . ?
C13 F31 1.328(9) . ?
C13 C14 1.385(10) . ?
C14 F32 1.334(11) . ?
C14 C15 1.345(12) . ?
C15 F33 1.335(9) . ?
C15 C16 1.369(13) . ?
C16 F34 1.337(9) . ?
C16 C17 1.411(11) . ?
C17 F35 1.346(10) . ?
O21 C21 1.242(9) . ?
C21 O22 1.258(9) . ?
C21 C22 1.543(10) . ?
C22 C23 1.314(12) . ?
C22 C27 1.318(12) . ?
C23 F25 1.316(11) . ?
C23 C24 1.394(12) . ?
C24 C25 1.358(14) . ?
C24 F24 1.371(11) . ?
C25 C26 1.353(13) . ?
C25 F23 1.366(10) . ?
C26 F22 1.358(12) . ?
C26 C27 1.401(12) . ?
C27 F21 1.381(11) . ?
O31 C31 1.236(9) . ?
C31 O32 1.213(9) . ?
C31 C32 1.547(10) . ?
C32 F5 1.303(11) . ?
C32 F4 1.307(11) . ?
C32 F6 1.317(12) . ?
O41 C41 1.246(10) . ?
C41 O42 1.218(11) . ?
C41 C42 1.567(10) . ?
C42 F7 1.254(12) . ?
C42 F9 1.305(11) . ?
C42 F8 1.365(13) . ?
O51 C51 1.220(9) . ?
C51 O52 1.225(10) . ?
C51 C52 1.562(14) . ?
C52 F10 1.233(11) . ?
C52 F11 1.289(10) . ?
C52 F12 1.357(12) . ?
C52 F20 1.362(16) . ?
O61 C61 1.203(9) . ?
C61 O62 1.244(10) . ?
C61 C62 1.527(10) . ?
C62 F2 1.269(11) . ?
C62 F1 1.316(10) . ?
C62 F3 1.371(12) . ?
C101 C102 1.223(8) . ?
C102 C103 1.489(8) . ?
C103 C104 1.521(11) . ?
C103 C106 1.530(10) . ?
C103 C105 1.538(10) . ?
C111 C112 1.215(8) . ?
C112 C113 1.485(8) . ?
C113 C115 1.525(10) . ?
C113 C114 1.536(11) . ?
C113 C116 1.542(10) . ?
C121 C122 1.220(9) 2_656 ?
C122 C123 1.501(10) . ?
C123 C124 1.519(12) . ?
C123 C125 1.549(14) . ?
C123 C126 1.558(13) . ?
C131 C132 1.222(9) . ?
C132 C133 1.488(9) . ?
C133 C136 1.507(13) . ?
C133 C135 1.526(12) . ?
C133 C134 1.549(12) . ?
C141 C142 1.221(9) . ?
C142 C143 1.487(10) . ?
C143 C146 1.464(13) . ?
C143 C144 1.477(12) . ?
C143 C145 1.517(13) . ?
C151 C152 1.206(10) . ?
C152 C153 1.466(11) . ?
C153 C155 1.513(13) . ?
C153 C156 1.536(12) . ?
C153 C154 1.540(14) . ?
C161 C162 1.220(8) . ?
C162 C163 1.471(9) . ?
C163 C166 1.468(11) . ?
C163 C164 1.522(11) . ?
C163 C165 1.539(12) . ?
C171 C172 1.213(9) 2_656 ?
C172 C173 1.487(10) . ?
C173 C176 1.477(11) . ?
C173 C174 1.479(11) . ?
C173 C175 1.569(12) . ?
C181 C182 1.215(10) 2_656 ?
C182 C183 1.487(10) . ?
C183 C185 1.515(10) . ?
C183 C186 1.526(10) . ?
C183 C184 1.531(10) . ?
F20 F11 1.49(3) . ?

loop_
_platon_squeeze_void_nr
_platon_squeeze_void_average_x
_platon_squeeze_void_average_y
_platon_squeeze_void_average_z
_platon_squeeze_void_volume
_platon_squeeze_void_count_electrons
_platon_squeeze_void_content
1 0.000 0.500 0.000 786 80 ' '
2 0.143 -0.001 0.171 17 1 ' '
3 0.857 0.001 0.829 18 1 ' '
